data_7153483
loop_
_publ_author_name
'Howard, Judith A. K.'
'Yufit, Dmitry S.'
'Chetina, Olga V.'
'Teat, Simon J.'
'Capelli, Silvia C.'
'Pattison, Philip'

_publ_section_title
;
 Crystal structure of the insect neuropeptide proctolin.
;
_journal_issue 22
_journal_name_full 'Organic &amp; biomolecular chemistry'
_journal_page_first 5110
_journal_page_last 5112
_journal_paper_doi 10.1039/c0ob00345j
_journal_volume 8
_journal_year 2010
_chemical_absolute_configuration unk
_chemical_formula_moiety
;
4 (C30 H48 N8 O8), 2 (C2 H6 O), 14 (H2 O)
;
_chemical_formula_sum 'C31 H42.82 N8 O12'
_chemical_formula_weight 719.56
_chemical_name_common Proctolin
_chemical_name_systematic Arg-Tyr-Leu-Pro-Thr
_space_group_IT_number 18
_symmetry_cell_setting orthorhombic
_symmetry_space_group_name_Hall 'P 2 2ab'
_symmetry_space_group_name_H-M 'P 21 21 2'
_atom_sites_solution_hydrogens geom
_atom_sites_solution_primary direct
_atom_sites_solution_secondary difmap
_audit_creation_method SHELXL-97
_cell_angle_alpha 90.00
_cell_angle_beta 90.00
_cell_angle_gamma 90.00
_cell_formula_units_Z 16
_cell_length_a 34.710(7)
_cell_length_b 42.495(9)
_cell_length_c 15.363(3)
_cell_measurement_reflns_used 8704
_cell_measurement_temperature 100(2)
_cell_measurement_theta_max 4.364
_cell_measurement_theta_min 42.502
_cell_volume 22660(8)
_computing_cell_refinement 'Bruker SMART'
_computing_data_collection 'Bruker SMART'
_computing_data_reduction 'Bruker SAINT v3.07'
_computing_molecular_graphics
;
OLEX2: a complete structure solution,
refinement and analysis program.
Dolomanov et al., J. Appl. Cryst. (2009). 42, 339-341
;
_computing_publication_material
;
OLEX2: a complete structure solution,
refinement and analysis program.
Dolomanov et al., J. Appl. Cryst. (2009). 42, 339-341
;
_computing_structure_refinement 'SHELXL-97 (Sheldrick, 1997)'
_computing_structure_solution 'SHELXM-97 (Sheldrick, 1990)'
_diffrn_ambient_temperature 100(2)
_diffrn_measured_fraction_theta_full 0.997
_diffrn_measured_fraction_theta_max 0.997
_diffrn_measurement_device_type 'Bruker APEX CCD'
_diffrn_measurement_method '\w scans'
_diffrn_radiation_monochromator graphite
_diffrn_radiation_source synchrotron
_diffrn_radiation_type synchrotron
_diffrn_radiation_wavelength 0.6899
_diffrn_reflns_av_R_equivalents 0.0419
_diffrn_reflns_av_sigmaI/netI 0.0288
_diffrn_reflns_limit_h_max 36
_diffrn_reflns_limit_h_min -34
_diffrn_reflns_limit_k_max 44
_diffrn_reflns_limit_k_min -44
_diffrn_reflns_limit_l_max 16
_diffrn_reflns_limit_l_min -15
_diffrn_reflns_number 153126
_diffrn_reflns_theta_full 21.27
_diffrn_reflns_theta_max 21.27
_diffrn_reflns_theta_min 1.80
_exptl_absorpt_coefficient_mu 0.066
_exptl_crystal_density_diffrn 0.844
_exptl_crystal_density_method 'not measured'
_exptl_crystal_description Plate
_exptl_crystal_F_000 6093
_exptl_crystal_size_max 0.53
_exptl_crystal_size_mid 0.04
_exptl_crystal_size_min 0.02
_refine_diff_density_max 0.725
_refine_diff_density_min -0.414
_refine_diff_density_rms 0.105
_refine_ls_abs_structure_details 'Flack H D (1983), Acta Cryst. A39, 876-881'
_refine_ls_abs_structure_Flack -0.3(11)
_refine_ls_extinction_coef 0.0084(7)
_refine_ls_extinction_expression Fc^*^=kFc[1+0.001xFc^2^\l^3^/sin(2\q)]^-1/4^
_refine_ls_extinction_method SHELXL
_refine_ls_goodness_of_fit_ref 1.158
_refine_ls_hydrogen_treatment constr
_refine_ls_matrix_type full
_refine_ls_number_parameters 1852
_refine_ls_number_reflns 27537
_refine_ls_number_restraints 72
_refine_ls_restrained_S_all 1.157
_refine_ls_R_factor_all 0.1155
_refine_ls_R_factor_gt 0.1072
_refine_ls_shift/su_max 0.602
_refine_ls_shift/su_mean 0.030
_refine_ls_structure_factor_coef Fsqd
_refine_ls_weighting_details
;
calc w=1/[\s^2^(Fo^2^)+(0.2500P)^2^+0.0000P]
where P=(Fo^2^+2Fc^2^)/3
;
_refine_ls_weighting_scheme calc
_refine_ls_wR_factor_gt 0.2952
_refine_ls_wR_factor_ref 0.3100
_reflns_number_gt 24149
_reflns_number_total 27537
_reflns_threshold_expression >2sigma(I)
_cod_data_source_file c0ob00345j.txt
_cod_data_source_block PROCT
_cod_depositor_comments
;
The following automatic conversions were performed:

'_symmetry_cell_setting' value 'Orthorhombic' changed to
'orthorhombic' according to
/home/saulius/struct/CIF-dictionaries/cif_core.dic dictionary named
'cif_core.dic' version 2.4.2 from 2011-04-26.

Automatic conversion script
Id: cif_fix_values 1891 2012-01-12 08:04:46Z andrius 
;
_cod_database_code 7153483

loop_
_space_group_symop_id
_space_group_symop_operation_xyz
1 'x, y, z'
2 '-x, -y, z'
3 '-x+1/2, y+1/2, -z'
4 'x+1/2, -y+1/2, -z'

loop_
_atom_site_label
_atom_site_type_symbol
_atom_site_fract_x
_atom_site_fract_y
_atom_site_fract_z
_atom_site_U_iso_or_equiv
_atom_site_adp_type
_atom_site_occupancy
_atom_site_symmetry_multiplicity
_atom_site_calc_flag
_atom_site_refinement_flags
_atom_site_disorder_assembly
_atom_site_disorder_group
O1 O 0.04428(15) 0.76502(11) 0.4713(3) 0.0787(12) Uani 1 1 d . . .
O2 O 0.10907(11) 0.70203(11) 0.5880(3) 0.0757(11) Uani 1 1 d . . .
O3 O 0.12800(11) 0.78691(10) 0.8082(3) 0.0639(10) Uani 1 1 d . . .
O4 O 0.21153(10) 0.76731(8) 0.9023(2) 0.0561(9) Uani 1 1 d . . .
O5 O 0.16315(11) 0.86201(9) 1.0153(3) 0.0660(10) Uani 1 1 d . . .
H5 H 0.1570 0.8539 1.0617 0.099 Uiso 1 1 calc R . .
O6 O 0.23108(10) 0.83410(9) 1.1569(2) 0.0610(9) Uani 1 1 d . . .
O7 O 0.17492(9) 0.80917(8) 1.1688(2) 0.0505(8) Uani 1 1 d . . .
O8 O 0.05228(11) 0.70809(12) 1.0186(2) 0.0729(11) Uani 1 1 d . . .
H8 H 0.0474 0.7262 1.0334 0.109 Uiso 1 1 calc R . .
N1 N 0.19085(12) 0.76777(11) 0.3052(3) 0.0584(11) Uani 1 1 d . . .
H1A H 0.2099 0.7697 0.3406 0.070 Uiso 1 1 calc R . .
H1B H 0.1843 0.7832 0.2722 0.070 Uiso 1 1 calc R . .
N2 N 0.18267(13) 0.71800(11) 0.3530(3) 0.0658(12) Uani 1 1 d . . .
H2 H 0.1701 0.7039 0.3461 0.099 Uiso 1 1 calc R . .
N3 N 0.14171(11) 0.73796(11) 0.2482(3) 0.0542(10) Uani 1 1 d . . .
H3 H 0.1360 0.7538 0.2159 0.065 Uiso 1 1 calc R . .
C1 C 0.17150(14) 0.74082(12) 0.3013(3) 0.0507(12) Uani 1 1 d . . .
C2 C 0.11791(15) 0.70978(14) 0.2407(4) 0.0604(13) Uani 1 1 d . . .
H2A H 0.1340 0.6913 0.2477 0.072 Uiso 1 1 calc R . .
H2B H 0.1066 0.7090 0.1830 0.072 Uiso 1 1 calc R . .
C3 C 0.08573(15) 0.70900(14) 0.3089(4) 0.0628(14) Uani 1 1 d . . .
H3A H 0.0732 0.6886 0.3070 0.075 Uiso 1 1 calc R . .
H3C H 0.0969 0.7115 0.3663 0.075 Uiso 1 1 calc R . .
N4 N -0.00651(12) 0.75604(13) 0.3365(3) 0.0620(12) Uani 1 1 d . . .
H4B H -0.0127 0.7704 0.3735 0.074 Uiso 1 1 calc R . .
H4A H -0.0170 0.7558 0.2859 0.074 Uiso 1 1 calc R . .
N5 N 0.03447(11) 0.71415(11) 0.5072(3) 0.0524(10) Uani 1 1 d . . .
H5A H 0.0289 0.6955 0.4891 0.063 Uiso 1 1 calc R . .
N6 N 0.09780(12) 0.74784(11) 0.6567(3) 0.0572(11) Uani 1 1 d . . .
H6 H 0.0804 0.7615 0.6700 0.069 Uiso 1 1 calc R . .
N7 N 0.14681(11) 0.73720(10) 0.8366(3) 0.0518(10) Uani 1 1 d . B .
N8 N 0.17393(11) 0.79063(9) 1.0031(3) 0.0485(9) Uani 1 1 d . . .
H8A H 0.1519 0.7907 1.0288 0.058 Uiso 1 1 calc R . .
C4 C 0.05596(15) 0.73440(14) 0.2945(3) 0.0561(13) Uani 1 1 d . . .
H4C H 0.0461 0.7328 0.2357 0.067 Uiso 1 1 calc R . .
H4D H 0.0681 0.7548 0.3006 0.067 Uiso 1 1 calc R . .
C5 C 0.02188(15) 0.73207(15) 0.3598(3) 0.0582(13) Uani 1 1 d . . .
H5C H 0.0102 0.7111 0.3567 0.070 Uiso 1 1 calc R . .
C6 C 0.03459(15) 0.73892(15) 0.4514(4) 0.0581(13) Uani 1 1 d . . .
C7 C 0.04395(14) 0.71962(13) 0.5986(3) 0.0506(12) Uani 1 1 d . . .
H7 H 0.0314 0.7391 0.6177 0.061 Uiso 1 1 calc R . .
C8 C 0.08729(15) 0.72274(14) 0.6130(3) 0.0558(13) Uani 1 1 d . . .
C9 C 0.13751(14) 0.75386(13) 0.6838(3) 0.0559(13) Uani 1 1 d . . .
H9 H 0.1532 0.7351 0.6732 0.067 Uiso 1 1 calc R . .
C10 C 0.13628(13) 0.76062(14) 0.7812(3) 0.0529(13) Uani 1 1 d . . .
C11 C 0.15451(17) 0.70451(13) 0.8151(4) 0.0615(13) Uani 1 1 d . . .
H11D H 0.1799 0.7024 0.7893 0.074 Uiso 1 1 calc R A 1
H11C H 0.1356 0.6968 0.7739 0.074 Uiso 1 1 calc R A 1
C12 C 0.1523(3) 0.68651(19) 0.8975(5) 0.0606(19) Uiso 0.70 1 d P B 1
H12G H 0.1684 0.6678 0.8956 0.073 Uiso 0.70 1 calc PR B 1
H12H H 0.1261 0.6805 0.9112 0.073 Uiso 0.70 1 calc PR B 1
C13 C 0.1682(3) 0.71123(19) 0.9633(6) 0.061(2) Uiso 0.70 1 d P B 1
H13D H 0.1961 0.7118 0.9621 0.073 Uiso 0.70 1 calc PR B 1
H13C H 0.1597 0.7066 1.0221 0.073 Uiso 0.70 1 calc PR B 1
C12F C 0.1714(6) 0.6970(5) 0.9154(13) 0.060(4) Uiso 0.30 1 d P B 2
H12I H 0.1677 0.6750 0.9295 0.072 Uiso 0.30 1 calc PR B 2
H12J H 0.1987 0.7016 0.9180 0.072 Uiso 0.30 1 calc PR B 2
C13F C 0.1495(6) 0.7177(3) 0.9811(11) 0.044(4) Uiso 0.30 1 d P B 2
H13E H 0.1236 0.7102 0.9923 0.052 Uiso 0.30 1 calc PR B 2
H13F H 0.1633 0.7205 1.0354 0.052 Uiso 0.30 1 calc PR B 2
C14 C 0.15030(16) 0.74375(14) 0.9299(3) 0.0601(13) Uani 1 1 d . . .
H14B H 0.1256 0.7489 0.9574 0.072 Uiso 0.30 1 calc PR B 1
C15 C 0.18078(13) 0.76889(12) 0.9438(3) 0.0480(11) Uani 1 1 d . B .
C16 C 0.20214(15) 0.81446(12) 1.0270(3) 0.0533(12) Uani 1 1 d . . .
H16B H 0.2276 0.8065 1.0103 0.064 Uiso 1 1 calc R . .
C17 C 0.19597(16) 0.84583(13) 0.9799(4) 0.0631(14) Uani 1 1 d . . .
H17A H 0.2186 0.8589 0.9921 0.076 Uiso 1 1 calc R . .
C18 C 0.19292(19) 0.84306(15) 0.8828(4) 0.0694(15) Uani 1 1 d . . .
H18L H 0.1889 0.8635 0.8580 0.104 Uiso 1 1 calc R . .
H18J H 0.1716 0.8296 0.8682 0.104 Uiso 1 1 calc R . .
H18K H 0.2163 0.8342 0.8601 0.104 Uiso 1 1 calc R . .
C19 C 0.20227(14) 0.81931(11) 1.1252(3) 0.0489(12) Uani 1 1 d . . .
C20 C 0.02868(15) 0.69205(13) 0.6540(3) 0.0547(12) Uani 1 1 d . . .
H20H H 0.0013 0.6895 0.6430 0.066 Uiso 1 1 calc R . .
H20G H 0.0415 0.6728 0.6362 0.066 Uiso 1 1 calc R . .
C21 C 0.03504(10) 0.69698(8) 0.75224(14) 0.0536(12) Uani 1 1 d G . .
C22 C 0.02851(10) 0.72615(7) 0.79040(18) 0.0584(13) Uani 1 1 d G . .
H22B H 0.0206 0.7431 0.7564 0.070 Uiso 1 1 calc R . .
C23 C 0.03386(10) 0.73007(6) 0.87942(18) 0.0575(13) Uani 1 1 d G . .
H23B H 0.0295 0.7496 0.9049 0.069 Uiso 1 1 calc R . .
C24 C 0.04573(10) 0.70482(8) 0.93027(14) 0.0594(14) Uani 1 1 d G . .
C25 C 0.05226(11) 0.67564(7) 0.89211(19) 0.0633(14) Uani 1 1 d G . .
H25B H 0.0602 0.6587 0.9261 0.076 Uiso 1 1 calc R . .
C26 C 0.04691(10) 0.67172(6) 0.8031(2) 0.0654(15) Uani 1 1 d G . .
H26B H 0.0513 0.6522 0.7776 0.079 Uiso 1 1 calc R . .
C27 C 0.15490(16) 0.78185(14) 0.6351(4) 0.0634(14) Uani 1 1 d . . .
H27G H 0.1520 0.7784 0.5730 0.076 Uiso 1 1 calc R . .
H27H H 0.1405 0.8007 0.6501 0.076 Uiso 1 1 calc R . .
C28 C 0.19727(16) 0.78730(14) 0.6553(4) 0.0644(14) Uani 1 1 d . . .
H28C H 0.2006 0.7878 0.7186 0.077 Uiso 1 1 calc R . .
C29 C 0.22243(18) 0.76174(16) 0.6185(4) 0.0724(16) Uani 1 1 d . . .
H29J H 0.2142 0.7417 0.6406 0.109 Uiso 1 1 calc R . .
H29L H 0.2487 0.7654 0.6352 0.109 Uiso 1 1 calc R . .
H29K H 0.2205 0.7618 0.5561 0.109 Uiso 1 1 calc R . .
C30 C 0.2095(2) 0.8189(2) 0.6183(8) 0.125(4) Uani 1 1 d . . .
H30L H 0.1936 0.8352 0.6424 0.187 Uiso 1 1 calc R . .
H30J H 0.2067 0.8186 0.5562 0.187 Uiso 1 1 calc R . .
H30K H 0.2359 0.8228 0.6331 0.187 Uiso 1 1 calc R . .
O1B O 0.32005(17) 0.53974(10) 0.6723(3) 0.0918(14) Uani 1 1 d . C .
O2B O 0.34308(16) 0.46400(11) 0.4957(3) 0.0879(13) Uani 1 1 d . . .
O3B O 0.36435(14) 0.40247(9) 0.7506(3) 0.0808(12) Uani 1 1 d . . .
O4B O 0.44428(11) 0.35306(11) 0.7255(4) 0.0855(13) Uani 1 1 d . . .
O5B O 0.40261(13) 0.32925(11) 1.0063(3) 0.0817(12) Uani 1 1 d . . .
H5B H 0.3924 0.3127 0.9912 0.123 Uiso 1 1 calc R . .
O6B O 0.45785(10) 0.26589(11) 0.9307(2) 0.0717(11) Uani 1 1 d . . .
O7B O 0.39587(10) 0.26833(9) 0.8931(2) 0.0588(9) Uani 1 1 d . . .
O8B O 0.27778(10) 0.33929(8) 0.6718(2) 0.0587(9) Uani 1 1 d . . .
H8B H 0.2720 0.3373 0.7233 0.088 Uiso 1 1 calc R . .
N1B N 0.3796(8) 0.6462(7) 0.1970(17) 0.345(14) Uiso 1 1 d . C .
H1BB H 0.3644 0.6589 0.1703 0.414 Uiso 1 1 calc R . .
H1BA H 0.3959 0.6351 0.1681 0.414 Uiso 1 1 calc R . .
N2B N 0.3561(4) 0.6581(3) 0.3298(8) 0.084(3) Uiso 0.50 1 d P C 1
N3B N 0.3740(6) 0.6115(5) 0.2977(15) 0.267(9) Uiso 1 1 d . C .
H3B H 0.3852 0.6003 0.2585 0.321 Uiso 1 1 calc R . .
N2T N 0.3890(5) 0.6736(4) 0.3282(11) 0.126(5) Uiso 0.50 1 d PD C 2
C1B C 0.3778(5) 0.6434(3) 0.2899(8) 0.112(7) Uani 0.50 1 d PD . .
C2B C 0.3515(7) 0.5930(4) 0.3702(11) 0.111(6) Uani 0.50 1 d P . .
H2BB H 0.3265 0.6026 0.3803 0.133 Uiso 0.50 1 calc PR C .
H2BA H 0.3476 0.5713 0.3527 0.133 Uiso 0.50 1 calc PR . .
C3B C 0.3742(6) 0.5944(3) 0.4467(13) 0.202(7) Uani 1 1 d U C .
H3BB H 0.3740 0.6158 0.4692 0.243 Uiso 1 1 calc R . .
H3BA H 0.4006 0.5890 0.4327 0.243 Uiso 1 1 calc R . .
N4B N 0.3053(2) 0.59743(13) 0.5933(4) 0.0898(17) Uani 1 1 d . . .
H4BA H 0.3218 0.6119 0.6053 0.108 Uiso 1 1 calc R . .
H4BB H 0.2820 0.5990 0.6119 0.108 Uiso 1 1 calc R . .
N5B N 0.29611(17) 0.51543(11) 0.5534(3) 0.0752(14) Uani 1 1 d . C .
H5BA H 0.2866 0.5178 0.5021 0.090 Uiso 1 1 calc R . .
N6B N 0.35056(15) 0.45329(11) 0.6384(4) 0.0713(13) Uani 1 1 d . C .
H6B H 0.3427 0.4573 0.6904 0.086 Uiso 1 1 calc R . .
N7B N 0.38225(14) 0.37530(11) 0.6341(3) 0.0646(12) Uani 1 1 d . . .
N8B N 0.40499(12) 0.32428(11) 0.8135(3) 0.0657(12) Uani 1 1 d . . .
H8BA H 0.3815 0.3193 0.8251 0.079 Uiso 1 1 calc R . .
C4B C 0.3591(3) 0.57219(18) 0.5154(6) 0.101(2) Uani 1 1 d . . .
H4BC H 0.3673 0.5513 0.4983 0.121 Uiso 1 1 calc R C .
H4BD H 0.3729 0.5772 0.5686 0.121 Uiso 1 1 calc R . .
C5B C 0.3171(2) 0.56949(13) 0.5400(4) 0.0762(18) Uani 1 1 d . C .
H5BB H 0.3014 0.5685 0.4871 0.091 Uiso 1 1 calc R . .
C6B C 0.31068(19) 0.54019(13) 0.5934(4) 0.0678(15) Uani 1 1 d . . .
C7B C 0.29537(19) 0.48391(13) 0.5926(4) 0.0688(15) Uani 1 1 d . . .
H7B H 0.2933 0.4861 0.6559 0.083 Uiso 1 1 calc R C .
C8B C 0.3316(2) 0.46672(13) 0.5718(4) 0.0694(16) Uani 1 1 d . C .
C9B C 0.3827(2) 0.43296(15) 0.6284(5) 0.0808(18) Uani 1 1 d . . .
C10B C 0.37538(17) 0.40204(14) 0.6746(5) 0.0672(15) Uani 1 1 d . D .
C11B C 0.3938(2) 0.37153(16) 0.5428(5) 0.0832(18) Uani 1 1 d . . .
H11B H 0.4157 0.3848 0.5290 0.100 Uiso 1 1 calc R . .
H11A H 0.3727 0.3767 0.5039 0.100 Uiso 1 1 calc R . .
C12B C 0.4047(3) 0.33582(19) 0.5359(6) 0.105(3) Uani 1 1 d . . .
H12F H 0.4319 0.3325 0.5473 0.126 Uiso 1 1 calc R . .
H12E H 0.3984 0.3274 0.4790 0.126 Uiso 1 1 calc R . .
C13B C 0.3793(2) 0.32094(16) 0.6080(5) 0.0866(19) Uani 1 1 d . . .
H13A H 0.3535 0.3168 0.5866 0.104 Uiso 1 1 calc R . .
H13B H 0.3905 0.3014 0.6289 0.104 Uiso 1 1 calc R . .
C14B C 0.37866(17) 0.34544(13) 0.6788(4) 0.0632(14) Uani 1 1 d . . .
H14A H 0.3542 0.3445 0.7108 0.076 Uiso 1 1 calc R . .
C15B C 0.41218(16) 0.34152(13) 0.7406(5) 0.0676(16) Uani 1 1 d . . .
C16B C 0.43507(15) 0.31396(16) 0.8726(4) 0.0681(16) Uani 1 1 d . . .
H16A H 0.4598 0.3153 0.8422 0.082 Uiso 1 1 calc R . .
C17B C 0.43697(17) 0.33493(19) 0.9528(5) 0.088(2) Uani 1 1 d . . .
H17 H 0.4598 0.3291 0.9867 0.106 Uiso 1 1 calc R . .
C18B C 0.4394(3) 0.3707(2) 0.9306(7) 0.116(3) Uiso 1 1 d . . .
H18I H 0.4403 0.3827 0.9836 0.174 Uiso 1 1 calc R . .
H18G H 0.4171 0.3768 0.8976 0.174 Uiso 1 1 calc R . .
H18H H 0.4622 0.3747 0.8971 0.174 Uiso 1 1 calc R . .
C19B C 0.42877(16) 0.27980(14) 0.9001(3) 0.0565(13) Uani 1 1 d . . .
C20B C 0.2608(2) 0.46596(15) 0.5595(5) 0.0833(19) Uani 1 1 d . C .
H20E H 0.2603 0.4667 0.4965 0.100 Uiso 1 1 calc R . .
H20F H 0.2374 0.4757 0.5811 0.100 Uiso 1 1 calc R . .
C21B C 0.26228(13) 0.43134(6) 0.5897(2) 0.0686(15) Uani 1 1 d G . .
C22B C 0.27547(14) 0.40842(8) 0.53245(17) 0.082(2) Uani 1 1 d G C .
H22A H 0.2811 0.4137 0.4751 0.098 Uiso 1 1 calc R . .
C23B C 0.28028(13) 0.37763(7) 0.56092(19) 0.0762(18) Uani 1 1 d G C .
H23A H 0.2891 0.3623 0.5226 0.091 Uiso 1 1 calc R . .
C24B C 0.27190(11) 0.36974(6) 0.6467(2) 0.0550(13) Uani 1 1 d G C .
C25B C 0.25872(12) 0.39266(7) 0.70395(17) 0.0665(15) Uani 1 1 d G C .
H25A H 0.2531 0.3874 0.7613 0.080 Uiso 1 1 calc R . .
C26B C 0.25391(13) 0.42346(7) 0.6755(2) 0.0739(17) Uani 1 1 d G C .
H26A H 0.2451 0.4388 0.7138 0.089 Uiso 1 1 calc R . .
C27T C 0.4200(4) 0.4489(3) 0.6942(12) 0.073(4) Uiso 0.50 1 d P D 2
H27D H 0.4118 0.4478 0.7545 0.087 Uiso 0.50 1 calc PR D 2
H27C H 0.4425 0.4355 0.6884 0.087 Uiso 0.50 1 calc PR D 2
C28T C 0.4310(9) 0.4794(7) 0.6766(17) 0.162(6) Uiso 0.50 1 d PD D 2
H28A H 0.4095 0.4888 0.7085 0.194 Uiso 0.50 1 calc PR D 2
C29T C 0.4250(9) 0.4989(7) 0.5970(17) 0.162(6) Uiso 0.50 1 d PD D 2
H29F H 0.4333 0.5200 0.6080 0.242 Uiso 0.50 1 calc PR D 2
H29D H 0.3981 0.4989 0.5820 0.242 Uiso 0.50 1 calc PR D 2
H29E H 0.4396 0.4902 0.5497 0.242 Uiso 0.50 1 calc PR D 2
C30T C 0.4613(8) 0.4915(7) 0.7391(18) 0.162(6) Uiso 0.50 1 d PD D 2
H30D H 0.4580 0.4817 0.7949 0.242 Uiso 0.50 1 calc PR D 2
H30F H 0.4587 0.5139 0.7451 0.242 Uiso 0.50 1 calc PR D 2
H30E H 0.4865 0.4866 0.7170 0.242 Uiso 0.50 1 calc PR D 2
C27B C 0.4194(4) 0.4463(3) 0.6541(11) 0.072(4) Uiso 0.50 1 d P D 1
H27E H 0.4366 0.4284 0.6581 0.087 Uiso 0.50 1 calc PR D 1
H27F H 0.4155 0.4534 0.7134 0.087 Uiso 0.50 1 calc PR D 1
C28B C 0.4436(8) 0.4722(6) 0.6118(15) 0.150(5) Uiso 0.50 1 d PD D 1
H28B H 0.4212 0.4841 0.5915 0.180 Uiso 0.50 1 calc PR D 1
C29B C 0.4549(8) 0.4965(6) 0.6784(17) 0.150(5) Uiso 0.50 1 d PD D 1
H29I H 0.4674 0.5138 0.6499 0.225 Uiso 0.50 1 calc PR D 1
H29H H 0.4722 0.4873 0.7198 0.225 Uiso 0.50 1 calc PR D 1
H29G H 0.4323 0.5039 0.7079 0.225 Uiso 0.50 1 calc PR D 1
C30B C 0.4553(8) 0.4619(6) 0.5209(15) 0.150(5) Uiso 0.50 1 d PD D 1
H30I H 0.4710 0.4778 0.4947 0.225 Uiso 0.50 1 calc PR D 1
H30G H 0.4326 0.4586 0.4862 0.225 Uiso 0.50 1 calc PR D 1
H30H H 0.4696 0.4426 0.5245 0.225 Uiso 0.50 1 calc PR D 1
O1C O 0.42441(16) 0.73803(12) -0.0166(3) 0.0883(14) Uani 1 1 d . . .
O2C O 0.36214(11) 0.80692(11) 0.0910(3) 0.0772(12) Uani 1 1 d . . .
O3C O 0.33851(10) 0.72371(9) 0.3100(2) 0.0582(9) Uani 1 1 d . . .
O4C O 0.25437(10) 0.74200(8) 0.3999(2) 0.0548(8) Uani 1 1 d . . .
O5C O 0.31075(11) 0.65260(9) 0.5037(3) 0.0774(12) Uani 1 1 d . . .
H5CA H 0.3149 0.6358 0.4791 0.116 Uiso 1 1 calc R . .
O6C O 0.23807(10) 0.67606(9) 0.6561(2) 0.0584(9) Uani 1 1 d . . .
O7C O 0.29443(9) 0.70108(8) 0.6677(2) 0.0536(8) Uani 1 1 d . . .
O8C O 0.41346(11) 0.81119(11) 0.5169(2) 0.0697(10) Uani 1 1 d . . .
H8C H 0.4142 0.7931 0.5354 0.105 Uiso 1 1 calc R . .
N1C N 0.28546(14) 0.79087(12) -0.1390(3) 0.0656(12) Uani 1 1 d . . .
H1CA H 0.2663 0.7881 -0.1043 0.079 Uiso 1 1 calc R . .
H1CB H 0.2983 0.8082 -0.1376 0.079 Uiso 1 1 calc R . .
N2C N 0.27503(13) 0.74240(12) -0.1948(3) 0.0626(12) Uani 1 1 d . . .
H2C H 0.2811 0.7322 -0.2322 0.094 Uiso 1 1 calc R . .
N3C N 0.32587(12) 0.77153(12) -0.2474(3) 0.0583(11) Uani 1 1 d . . .
H3CA H 0.3308 0.7568 -0.2842 0.070 Uiso 1 1 calc R . .
N4C N 0.46899(12) 0.74125(13) -0.1645(3) 0.0675(13) Uani 1 1 d . . .
H4CA H 0.4612 0.7299 -0.2074 0.081 Uiso 1 1 calc R . .
H4CB H 0.4901 0.7366 -0.1381 0.081 Uiso 1 1 calc R . .
N5C N 0.43578(12) 0.78912(12) 0.0092(3) 0.0577(11) Uani 1 1 d . . .
H5CB H 0.4419 0.8071 -0.0127 0.069 Uiso 1 1 calc R . .
N6C N 0.36978(12) 0.75954(11) 0.1552(3) 0.0555(11) Uani 1 1 d . . .
H6C H 0.3860 0.7448 0.1662 0.067 Uiso 1 1 calc R . .
N7C N 0.31859(11) 0.77319(9) 0.3317(3) 0.0472(9) Uani 1 1 d . . .
N8C N 0.29318(11) 0.72023(10) 0.5015(3) 0.0485(9) Uani 1 1 d . . .
H8CA H 0.3150 0.7212 0.5278 0.058 Uiso 1 1 calc R . .
C1C C 0.29532(14) 0.76817(13) -0.1952(3) 0.0534(12) Uani 1 1 d . . .
C2C C 0.35175(18) 0.79942(18) -0.2453(4) 0.0758(17) Uani 1 1 d . . .
H2CB H 0.3363 0.8181 -0.2351 0.091 Uiso 1 1 calc R . .
H2CA H 0.3638 0.8017 -0.3020 0.091 Uiso 1 1 calc R . .
C3C C 0.38287(18) 0.79786(17) -0.1770(4) 0.0727(16) Uani 1 1 d . . .
H3CB H 0.3712 0.7949 -0.1202 0.087 Uiso 1 1 calc R . .
H3CC H 0.3970 0.8176 -0.1761 0.087 Uiso 1 1 calc R . .
C4C C 0.41073(17) 0.77075(17) -0.1957(4) 0.0699(16) Uani 1 1 d . . .
H4CD H 0.4195 0.7726 -0.2555 0.084 Uiso 1 1 calc R . .
H4CC H 0.3966 0.7511 -0.1911 0.084 Uiso 1 1 calc R . .
C5C C 0.44633(17) 0.76862(16) -0.1365(3) 0.0669(15) Uani 1 1 d . . .
H5CC H 0.4618 0.7878 -0.1422 0.080 Uiso 1 1 calc R . .
C6C C 0.43509(16) 0.76367(16) -0.0403(4) 0.0652(15) Uani 1 1 d . . .
C7C C 0.42601(14) 0.78652(14) 0.1020(3) 0.0545(13) Uani 1 1 d . . .
H7C H 0.4374 0.7672 0.1253 0.065 Uiso 1 1 calc R . .
C8C C 0.38219(15) 0.78525(14) 0.1147(3) 0.0564(13) Uani 1 1 d . . .
C9C C 0.32910(14) 0.75516(13) 0.1824(3) 0.0500(11) Uani 1 1 d . . .
H9C H 0.3143 0.7742 0.1691 0.060 Uiso 1 1 calc R . .
C10C C 0.32929(13) 0.74963(12) 0.2802(3) 0.0493(12) Uani 1 1 d . . .
C11C C 0.31260(16) 0.80623(12) 0.3080(3) 0.0555(12) Uani 1 1 d . . .
H11E H 0.2874 0.8093 0.2820 0.067 Uiso 1 1 calc R . .
H11F H 0.3322 0.8134 0.2676 0.067 Uiso 1 1 calc R . .
C12C C 0.31573(15) 0.82353(12) 0.3953(3) 0.0555(12) Uani 1 1 d . . .
H12K H 0.3422 0.8290 0.4083 0.067 Uiso 1 1 calc R . .
H12L H 0.3002 0.8425 0.3955 0.067 Uiso 1 1 calc R . .
C13C C 0.30016(16) 0.79921(13) 0.4598(3) 0.0593(13) Uani 1 1 d . . .
H13H H 0.3100 0.8033 0.5178 0.071 Uiso 1 1 calc R . .
H13G H 0.2722 0.7998 0.4615 0.071 Uiso 1 1 calc R . .
C14C C 0.31408(14) 0.76760(12) 0.4269(3) 0.0495(11) Uani 1 1 d . . .
H14C H 0.3389 0.7621 0.4534 0.059 Uiso 1 1 calc R . .
C15C C 0.28519(13) 0.74179(12) 0.4408(3) 0.0476(11) Uani 1 1 d . . .
C16C C 0.26682(13) 0.69539(12) 0.5246(3) 0.0487(11) Uani 1 1 d . . .
H16C H 0.2409 0.7023 0.5080 0.058 Uiso 1 1 calc R . .
C17C C 0.27425(15) 0.66412(12) 0.4786(4) 0.0563(12) Uani 1 1 d . . .
H17B H 0.2549 0.6491 0.4991 0.068 Uiso 1 1 calc R . .
C18C C 0.2708(3) 0.66611(16) 0.3823(4) 0.088(2) Uani 1 1 d . . .
H18M H 0.2761 0.6459 0.3572 0.132 Uiso 1 1 calc R . .
H18O H 0.2890 0.6812 0.3605 0.132 Uiso 1 1 calc R . .
H18N H 0.2452 0.6725 0.3670 0.132 Uiso 1 1 calc R . .
C19C C 0.26665(14) 0.69035(11) 0.6240(3) 0.0475(11) Uani 1 1 d . . .
C20C C 0.44197(15) 0.81483(14) 0.1534(3) 0.0568(13) Uani 1 1 d . . .
H20I H 0.4696 0.8162 0.1440 0.068 Uiso 1 1 calc R . .
H20J H 0.4304 0.8340 0.1309 0.068 Uiso 1 1 calc R . .
C21C C 0.43421(10) 0.81284(8) 0.25142(14) 0.0539(13) Uani 1 1 d G . .
C22C C 0.42770(10) 0.84063(6) 0.2968(2) 0.0621(14) Uani 1 1 d G . .
H22C H 0.4277 0.8598 0.2675 0.075 Uiso 1 1 calc R . .
C23C C 0.42115(11) 0.83980(6) 0.3861(2) 0.0614(14) Uani 1 1 d G . .
H23C H 0.4168 0.8584 0.4164 0.074 Uiso 1 1 calc R . .
C24C C 0.42111(10) 0.81119(8) 0.42988(14) 0.0577(13) Uani 1 1 d G . .
C25C C 0.42762(10) 0.78340(6) 0.38447(18) 0.0589(13) Uani 1 1 d G . .
H25C H 0.4276 0.7643 0.4138 0.071 Uiso 1 1 calc R . .
C26C C 0.43417(10) 0.78423(6) 0.29524(18) 0.0584(13) Uani 1 1 d G . .
H26C H 0.4385 0.7656 0.2649 0.070 Uiso 1 1 calc R . .
C27C C 0.31108(16) 0.72682(14) 0.1350(4) 0.0610(13) Uani 1 1 d . . .
H27J H 0.3134 0.7299 0.0726 0.073 Uiso 1 1 calc R . .
H27I H 0.3254 0.7080 0.1500 0.073 Uiso 1 1 calc R . .
C28C C 0.26879(15) 0.72191(14) 0.1575(4) 0.0618(14) Uani 1 1 d . . .
H28D H 0.2661 0.7221 0.2211 0.074 Uiso 1 1 calc R . .
C29C C 0.24472(16) 0.74807(15) 0.1208(4) 0.0701(15) Uani 1 1 d . . .
H29M H 0.2181 0.7446 0.1352 0.105 Uiso 1 1 calc R . .
H29N H 0.2476 0.7486 0.0586 0.105 Uiso 1 1 calc R . .
H29O H 0.2530 0.7678 0.1450 0.105 Uiso 1 1 calc R . .
C30C C 0.2552(2) 0.69061(17) 0.1245(6) 0.096(2) Uani 1 1 d . . .
H30M H 0.2716 0.6743 0.1469 0.143 Uiso 1 1 calc R . .
H30O H 0.2562 0.6905 0.0620 0.143 Uiso 1 1 calc R . .
H30N H 0.2292 0.6870 0.1434 0.143 Uiso 1 1 calc R . .
O1D O 0.3175(3) 0.46995(18) 0.8056(5) 0.058(2) Uiso 0.50 1 d P E 1
O2D O 0.3549(4) 0.5522(3) 0.9766(8) 0.088(4) Uiso 0.50 1 d P F 1
O1K O 0.3336(3) 0.4744(2) 0.8181(6) 0.069(2) Uiso 0.50 1 d P E 2
O2K O 0.3393(4) 0.5511(3) 0.9812(8) 0.090(4) Uiso 0.50 1 d P F 2
O3D O 0.35812(19) 0.61590(13) 0.7248(3) 0.1034(17) Uani 1 1 d . . .
O4D O 0.41892(11) 0.67733(12) 0.7910(3) 0.0804(12) Uani 1 1 d . I .
O5D O 0.4163(2) 0.65057(16) 0.5783(6) 0.073(2) Uani 0.33 1 d P G 1
C18X C 0.4163(2) 0.65057(16) 0.5783(6) 0.073(2) Uani 0.33 1 d P G 1
H5DA H 0.4178 0.6371 0.5282 0.110 Uiso 0.33 1 calc PR G 1
H5DB H 0.3969 0.6428 0.6173 0.110 Uiso 0.33 1 calc PR G 1
H5DC H 0.4408 0.6508 0.6075 0.110 Uiso 0.33 1 calc PR G 1
O6D O 0.42281(10) 0.75461(10) 0.5786(2) 0.0618(9) Uani 1 1 d . . .
O7D O 0.36046(10) 0.74665(9) 0.5998(2) 0.0597(9) Uani 1 1 d . . .
O8D O 0.24453(12) 0.66980(8) 0.8266(3) 0.0670(10) Uani 1 1 d . . .
N1D N 0.4901(8) 0.4197(6) 1.1268(18) 0.178(4) Uiso 0.50 1 d P H 1
N2D N 0.5061(8) 0.4561(6) 1.0241(18) 0.178(4) Uiso 0.50 1 d P H 1
N3D N 0.4398(7) 0.4488(6) 1.0809(18) 0.178(4) Uiso 0.50 1 d PD H 1
H3D H 0.4239 0.4384 1.1130 0.213 Uiso 0.50 1 calc PR H 1
C1D C 0.4800(8) 0.4431(8) 1.081(2) 0.178(4) Uiso 0.50 1 d PD H 1
C2D C 0.4270(9) 0.4754(8) 1.018(2) 0.178(4) Uiso 0.50 1 d P H 1
H2DA H 0.4358 0.4720 0.9584 0.213 Uiso 0.50 1 calc PR H 1
H2DB H 0.4348 0.4962 1.0373 0.213 Uiso 0.50 1 calc PR H 1
C3D C 0.3804(4) 0.4692(4) 1.0294(11) 0.095(5) Uani 0.50 1 d PD . .
N1K N 0.3697(10) 0.4896(8) 1.334(2) 0.219(12) Uiso 0.50 1 d PD H 2
N2K N 0.3342(7) 0.4563(5) 1.3057(14) 0.148(6) Uiso 0.50 1 d PD H 2
N3K N 0.3745(13) 0.4653(11) 1.201(2) 0.280(18) Uiso 0.50 1 d PD H 2
H3K H 0.3981 0.4713 1.1973 0.336 Uiso 0.50 1 calc PR H 2
C1K C 0.3724(9) 0.4607(9) 1.294(2) 0.240(18) Uiso 0.50 1 d PD H 2
C2K C 0.3645(12) 0.4667(11) 1.1142(18) 0.222(16) Uiso 0.50 1 d PD H 2
H2KB H 0.3463 0.4840 1.1142 0.266 Uiso 0.50 1 calc PR H 2
H2KA H 0.3487 0.4480 1.1084 0.266 Uiso 0.50 1 calc PR H 2
N4D N 0.31710(19) 0.41495(12) 0.8926(4) 0.0855(16) Uani 1 1 d . H .
H4DB H 0.3348 0.4014 0.8813 0.103 Uiso 1 1 calc R . .
H4DA H 0.2941 0.4121 0.8732 0.103 Uiso 1 1 calc R . .
N5D N 0.3042(2) 0.49599(13) 0.9303(4) 0.098(2) Uani 1 1 d . E .
H5D H 0.2984 0.4939 0.9844 0.118 Uiso 1 1 calc R . .
N6D N 0.34976(19) 0.55939(12) 0.8340(4) 0.0812(16) Uani 1 1 d . . .
H6D H 0.3412 0.5540 0.7836 0.097 Uiso 1 1 calc R . .
N7D N 0.36123(13) 0.63685(10) 0.8573(3) 0.0617(11) Uani 1 1 d . I .
N8D N 0.37538(12) 0.69289(11) 0.6920(3) 0.0589(11) Uani 1 1 d . I .
H8D H 0.3513 0.6943 0.6796 0.071 Uiso 1 1 calc R . .
C4D C 0.3679(3) 0.4413(2) 0.9686(7) 0.119(3) Uani 1 1 d . H .
H4DD H 0.3833 0.4418 0.9159 0.142 Uiso 1 1 calc R . .
H4DC H 0.3730 0.4215 0.9980 0.142 Uiso 1 1 calc R . .
C5D C 0.3261(2) 0.44296(16) 0.9448(5) 0.0856(19) Uani 1 1 d . . .
H5DD H 0.3102 0.4432 0.9976 0.103 Uiso 1 1 calc R H .
C6D C 0.3175(2) 0.47198(14) 0.8899(5) 0.084(2) Uani 1 1 d . E .
C7D C 0.2984(3) 0.52680(16) 0.8898(4) 0.092(2) Uani 1 1 d . . .
C8D C 0.3340(2) 0.54701(15) 0.9027(4) 0.082(2) Uani 1 1 d . F .
C9D C 0.3815(2) 0.58211(16) 0.8389(6) 0.087(2) Uani 1 1 d . . .
H9D H 0.3907 0.5845 0.8989 0.105 Uiso 1 1 calc R . .
C10D C 0.3659(2) 0.61347(15) 0.8031(5) 0.0776(18) Uani 1 1 d . . .
C11D C 0.3665(2) 0.63680(17) 0.9536(4) 0.087(2) Uani 1 1 d . . .
C12D C 0.3422(4) 0.6635(3) 0.9798(8) 0.068(3) Uiso 0.50 1 d P I 1
H12B H 0.3505 0.6720 1.0353 0.081 Uiso 0.50 1 calc PR I 1
H12A H 0.3154 0.6572 0.9845 0.081 Uiso 0.50 1 calc PR I 1
C12K C 0.3699(5) 0.6744(4) 0.9721(11) 0.093(4) Uiso 0.50 1 d P I 2
H12C H 0.3596 0.6796 1.0290 0.112 Uiso 0.50 1 calc PR I 2
H12D H 0.3965 0.6812 0.9692 0.112 Uiso 0.50 1 calc PR I 2
C13D C 0.3475(2) 0.68871(16) 0.9046(4) 0.0804(18) Uani 1 1 d . . .
C14D C 0.35196(16) 0.66800(13) 0.8237(4) 0.0611(14) Uani 1 1 d . I .
H14 H 0.3279 0.6675 0.7905 0.073 Uiso 1 1 calc R . .
C15D C 0.38527(16) 0.68018(14) 0.7667(4) 0.0643(14) Uani 1 1 d . . .
C16D C 0.40336(14) 0.70468(14) 0.6292(4) 0.0605(14) Uani 1 1 d . . .
H16 H 0.4286 0.7050 0.6579 0.073 Uiso 1 1 calc R I .
C17D C 0.40637(18) 0.68250(17) 0.5508(5) 0.0782(18) Uani 1 1 d . G .
C18D C 0.37415(19) 0.68727(19) 0.4940(5) 0.0694(19) Uani 0.33 1 d P G 2
H18A H 0.3760 0.6731 0.4454 0.104 Uiso 0.33 1 calc PR G 2
H18C H 0.3742 0.7086 0.4734 0.104 Uiso 0.33 1 calc PR G 2
H18B H 0.3507 0.6833 0.5252 0.104 Uiso 0.33 1 calc PR G 2
O5X O 0.37415(19) 0.68727(19) 0.4940(5) 0.0694(19) Uani 0.33 1 d P G 2
C18K C 0.4293(5) 0.6897(3) 0.4826(10) 0.149(5) Uani 0.33 1 d P G 3
H18D H 0.4278 0.6733 0.4398 0.223 Uiso 0.33 1 calc PR G 3
H18F H 0.4555 0.6917 0.5023 0.223 Uiso 0.33 1 calc PR G 3
H18E H 0.4211 0.7092 0.4573 0.223 Uiso 0.33 1 calc PR G 3
O5Z O 0.4293(5) 0.6897(3) 0.4826(10) 0.149(5) Uani 0.33 1 d P G 3
C19D C 0.39411(14) 0.73801(13) 0.6013(3) 0.0502(12) Uani 1 1 d . I .
C20D C 0.2690(5) 0.5445(3) 0.9379(9) 0.065(4) Uiso 0.50 1 d P J 1
H20B H 0.2787 0.5484 0.9961 0.077 Uiso 0.50 1 calc PR J 1
H20A H 0.2464 0.5312 0.9436 0.077 Uiso 0.50 1 calc PR J 1
C20K C 0.2554(5) 0.5402(3) 0.9197(10) 0.068(4) Uiso 0.50 1 d P J 2
H20C H 0.2351 0.5298 0.8872 0.082 Uiso 0.50 1 calc PR J 2
H20D H 0.2511 0.5367 0.9814 0.082 Uiso 0.50 1 calc PR J 2
C21D C 0.25612(18) 0.57629(7) 0.8986(2) 0.087(2) Uani 1 1 d G . .
C22D C 0.2536(2) 0.59974(9) 0.96146(18) 0.101(3) Uani 1 1 d G J .
H22 H 0.2548 0.5945 1.0202 0.121 Uiso 1 1 calc R . .
C23D C 0.24942(18) 0.63099(8) 0.9365(2) 0.107(3) Uani 1 1 d G J .
H23 H 0.2477 0.6467 0.9785 0.129 Uiso 1 1 calc R . .
C24D C 0.24773(13) 0.63880(6) 0.8487(2) 0.0616(14) Uani 1 1 d G J .
C25D C 0.25023(17) 0.61535(8) 0.78589(17) 0.085(2) Uani 1 1 d G J .
H25 H 0.2491 0.6206 0.7272 0.101 Uiso 1 1 calc R . .
C26D C 0.25443(19) 0.58410(7) 0.8108(2) 0.114(3) Uani 1 1 d G J .
H26 H 0.2561 0.5684 0.7688 0.137 Uiso 1 1 calc R . .
C27D C 0.4146(2) 0.57053(18) 0.7775(8) 0.113(3) Uani 1 1 d . . .
H27B H 0.4031 0.5637 0.7231 0.136 Uiso 1 1 calc R . .
H27A H 0.4266 0.5523 0.8040 0.136 Uiso 1 1 calc R . .
C28D C 0.4470(5) 0.5952(5) 0.7562(13) 0.198(4) Uiso 1 1 d . . .
H28 H 0.4344 0.6152 0.7425 0.237 Uiso 1 1 calc R . .
C29D C 0.4732(5) 0.5854(4) 0.6719(12) 0.198(4) Uiso 1 1 d . . .
H29C H 0.4928 0.6011 0.6628 0.297 Uiso 1 1 calc R . .
H29A H 0.4571 0.5841 0.6212 0.297 Uiso 1 1 calc R . .
H29B H 0.4851 0.5654 0.6822 0.297 Uiso 1 1 calc R . .
C30D C 0.4674(5) 0.5993(4) 0.8317(12) 0.198(4) Uiso 1 1 d . . .
H30B H 0.4500 0.6047 0.8779 0.297 Uiso 1 1 calc R . .
H30C H 0.4857 0.6160 0.8239 0.297 Uiso 1 1 calc R . .
H30A H 0.4807 0.5802 0.8461 0.297 Uiso 1 1 calc R . .
O1E O 0.0219(2) 0.65313(17) 0.4372(6) 0.071(2) Uani 0.50 1 d P . .
C1E C -0.0157(9) 0.6645(7) 0.4276(19) 0.158(8) Uiso 0.50 1 d P . .
C2E C -0.0517(8) 0.6446(6) 0.3838(18) 0.143(7) Uiso 0.50 1 d P . .
O3E O -0.0800(3) 0.7946(2) 0.8599(7) 0.066(2) Uani 0.50 1 d P . .
O3L O -0.0730(8) 0.7876(6) 0.8256(18) 0.174(12) Uiso 0.50 1 d P . .
C5E C -0.0431(5) 0.8037(4) 0.8398(11) 0.094(4) Uiso 0.50 1 d P . .
C6E C -0.0312(6) 0.8312(5) 0.8986(14) 0.120(6) Uiso 0.50 1 d P . .
O4E O 0.1389(15) 0.3946(11) 0.841(3) 0.193(15) Uiso 0.25 1 d P . .
O4L O 0.1760(5) 0.4000(4) 0.8600(11) 0.071(4) Uiso 0.25 1 d P . .
C7E C 0.1537(9) 0.3918(7) 0.779(2) 0.091(8) Uiso 0.25 1 d P . .
C8E C 0.1441(13) 0.4121(10) 0.734(3) 0.123(12) Uiso 0.25 1 d P . .
O5E O 0.2004(13) 0.5023(11) 0.748(3) 0.174(14) Uiso 0.25 1 d P . .
C9E C 0.1965(17) 0.5158(14) 0.705(4) 0.153(17) Uiso 0.25 1 d P . .
C9Q C 0.1852(11) 0.5336(9) 0.639(3) 0.112(10) Uiso 0.25 1 d P . .
O6E O 0.1727(2) 0.6629(2) 0.5644(6) 0.076(2) Uani 0.50 1 d P . .
O6L O 0.1199(8) 0.6130(7) 0.643(2) 0.128(8) Uiso 0.25 1 d P . .
O6Q O 0.1410(12) 0.6207(10) 0.730(3) 0.175(13) Uiso 0.25 1 d P . .
C11E C 0.1826(4) 0.6388(3) 0.5908(8) 0.015(3) Uiso 0.25 1 d P . .
C12E C 0.1585(6) 0.6067(5) 0.6399(14) 0.056(5) Uiso 0.25 1 d P . .
O7E O 0.2956(9) 0.4907(5) 1.1118(15) 0.094(7) Uiso 0.25 1 d P . .
O13E O 0.2735(11) 0.4900(5) 1.1034(16) 0.091(6) Uiso 0.25 1 d P . .
O14E O 0.2542(8) 0.4871(5) 1.0878(15) 0.089(6) Uiso 0.25 1 d P . .
O8E O 0.0431(3) 0.7975(2) 0.6269(7) 0.078(2) Uiso 0.50 1 d P . .
O8L O 0.0395(5) 0.7977(4) 0.6844(12) 0.135(5) Uiso 0.50 1 d P . .
C15E C -0.0148(19) 0.8160(14) 0.604(4) 0.33(3) Uiso 0.50 1 d PD . .
C16E C 0.0107(12) 0.8413(10) 0.559(3) 0.216(15) Uiso 0.50 1 d PD . .
O9E O 0.0249(4) 0.6675(4) 1.1372(8) 0.107(4) Uani 0.50 1 d P . .
C17E C 0.0453(11) 0.6612(8) 1.136(2) 0.161(13) Uiso 0.50 1 d P . .
C18E C 0.0842(7) 0.6301(5) 0.2022(15) 0.129(6) Uiso 0.50 1 d P . .
O1W O 0.29779(16) 0.84423(17) 1.0686(5) 0.0580(18) Uani 0.50 1 d PU . .
O2W O 0.3069(2) 0.85500(14) 0.8960(5) 0.0550(16) Uani 0.50 1 d PU . .
O3W O -0.0450(2) 0.64992(17) 1.0613(5) 0.067(2) Uani 0.50 1 d PU . .
O4W O 0.2246(2) 0.5800(2) 0.5830(7) 0.084(3) Uani 0.50 1 d PU . .
O5W O -0.00846(18) 0.81975(18) 0.2989(6) 0.065(2) Uani 0.50 1 d PU . .
O5S O -0.0047(6) 0.8300(5) 0.3650(14) 0.160(6) Uiso 0.50 1 d P . .
O6W O 0.2828(7) 0.5207(5) 0.3703(13) 0.072(6) Uiso 0.25 1 d P . .
O6S O 0.2709(11) 0.5286(8) 0.380(2) 0.095(10) Uiso 0.25 1 d P . .
O6R O 0.2588(7) 0.5216(6) 0.3835(15) 0.079(7) Uiso 0.25 1 d P . .
O7W O 0.0808(4) 0.8353(3) 0.8225(8) 0.105(3) Uiso 0.50 1 d P . .
O7S O 0.0658(4) 0.8227(3) 0.8346(9) 0.108(4) Uiso 0.50 1 d P . .
O8W O 0.2415(4) 0.4320(4) 0.9012(9) 0.054(3) Uiso 0.25 1 d P . .
O8S O 0.2375(5) 0.4151(4) 0.9170(11) 0.068(4) Uiso 0.25 1 d P . .
O9W O 0.1613(3) 0.65473(19) 0.3846(6) 0.089(3) Uani 0.50 1 d PU . .
O9S O 0.1412(3) 0.6676(2) 0.4544(7) 0.099(3) Uiso 0.50 1 d P . .
O10W O 0.0890(4) 0.6246(3) 0.3708(10) 0.119(4) Uani 0.50 1 d PU . .
O11W O 0.0807(13) 0.8904(6) 0.7832(19) 0.197(18) Uani 0.25 1 d PU . .
O12W O -0.1135(5) 0.6212(3) 1.1148(12) 0.146(5) Uani 0.50 1 d PU . .
O13W O 0.2867(8) 0.5278(6) 0.2185(17) 0.211(9) Uiso 0.50 1 d P . .
O13S O 0.3110(10) 0.5564(8) 0.185(2) 0.153(10) Uiso 0.25 1 d P . .
O14W O -0.0170(8) 0.6635(8) 0.267(2) 0.240(12) Uiso 0.50 1 d P . .
O15W O 0.3079(7) 0.4372(6) 0.1815(16) 0.200(8) Uiso 0.50 1 d P . .
O16W O 0.4801(12) 0.5779(9) 0.371(3) 0.167(12) Uiso 0.25 1 d P . .
O17W O 0.0686(19) 0.4745(16) 0.937(5) 0.26(2) Uiso 0.25 1 d P . .
O18W O 0.0831(17) 0.4717(14) 0.320(4) 0.23(2) Uiso 0.25 1 d P . .
O19W O 0.2427(12) 0.4071(9) 0.194(3) 0.167(12) Uiso 0.25 1 d P . .
O19S O 0.2503(10) 0.3923(8) 0.276(2) 0.149(10) Uiso 0.25 1 d P . .

loop_
_atom_site_aniso_label
_atom_site_aniso_U_11
_atom_site_aniso_U_22
_atom_site_aniso_U_33
_atom_site_aniso_U_23
_atom_site_aniso_U_13
_atom_site_aniso_U_12
O1 0.110(3) 0.076(3) 0.050(2) 0.0030(19) -0.016(2) -0.019(2)
O2 0.051(2) 0.113(3) 0.064(2) -0.025(2) -0.0049(19) 0.011(2)
O3 0.056(2) 0.075(3) 0.061(2) -0.0051(19) -0.0065(18) 0.0128(18)
O4 0.043(2) 0.071(2) 0.055(2) -0.0074(16) 0.0015(17) -0.0019(15)
O5 0.062(2) 0.062(2) 0.074(2) -0.0034(18) 0.0065(19) 0.0045(17)
O6 0.047(2) 0.077(2) 0.059(2) -0.0172(18) 0.0019(17) -0.0091(18)
O7 0.0401(18) 0.0639(19) 0.0476(19) 0.0016(15) 0.0016(16) 0.0009(15)
O8 0.061(2) 0.119(3) 0.039(2) 0.006(2) -0.0078(17) -0.005(2)
N1 0.042(2) 0.073(3) 0.060(3) 0.009(2) -0.008(2) -0.007(2)
N2 0.053(3) 0.073(3) 0.071(3) 0.012(2) -0.012(2) -0.006(2)
N3 0.040(2) 0.075(3) 0.048(2) 0.005(2) -0.003(2) 0.000(2)
C1 0.036(3) 0.065(3) 0.051(3) 0.006(2) 0.005(2) 0.009(2)
C2 0.040(3) 0.081(4) 0.060(3) -0.009(3) 0.002(2) 0.007(3)
C3 0.041(3) 0.077(3) 0.070(4) 0.004(3) -0.001(3) -0.012(3)
N4 0.045(2) 0.112(4) 0.028(2) 0.001(2) -0.0066(18) 0.003(2)
N5 0.044(2) 0.078(3) 0.035(2) -0.005(2) 0.0045(18) -0.0059(19)
N6 0.045(2) 0.083(3) 0.044(2) 0.001(2) -0.0094(19) -0.009(2)
N7 0.039(2) 0.065(3) 0.051(2) -0.003(2) 0.0012(18) -0.0032(19)
N8 0.039(2) 0.064(2) 0.042(2) -0.0017(19) 0.0015(18) -0.0028(19)
C4 0.044(3) 0.086(4) 0.038(3) 0.004(2) 0.001(2) -0.007(3)
C5 0.042(3) 0.093(4) 0.039(3) 0.002(3) -0.002(2) -0.007(3)
C6 0.043(3) 0.084(4) 0.047(3) 0.006(3) -0.006(2) -0.006(3)
C7 0.041(3) 0.074(3) 0.037(3) 0.001(2) -0.007(2) 0.003(2)
C8 0.042(3) 0.082(4) 0.043(3) 0.006(3) 0.004(2) -0.002(3)
C9 0.039(3) 0.074(3) 0.055(3) 0.005(3) -0.010(2) 0.002(2)
C10 0.033(2) 0.075(4) 0.051(3) 0.005(3) -0.010(2) -0.005(2)
C11 0.057(3) 0.068(3) 0.059(3) 0.000(3) -0.001(3) 0.011(3)
C14 0.058(3) 0.083(4) 0.040(3) -0.001(2) -0.010(2) -0.018(3)
C15 0.034(3) 0.066(3) 0.044(3) 0.002(2) -0.001(2) -0.003(2)
C16 0.044(3) 0.059(3) 0.057(3) 0.000(2) 0.003(2) -0.006(2)
C17 0.050(3) 0.068(3) 0.072(4) 0.002(3) 0.004(3) -0.007(3)
C18 0.070(4) 0.078(4) 0.060(4) 0.011(3) 0.004(3) -0.004(3)
C19 0.036(3) 0.058(3) 0.053(3) -0.006(2) 0.005(2) 0.003(2)
C20 0.049(3) 0.080(3) 0.035(3) -0.005(2) 0.003(2) -0.004(2)
C21 0.041(3) 0.082(3) 0.038(3) 0.006(3) 0.003(2) -0.002(2)
C22 0.053(3) 0.086(4) 0.036(3) 0.002(3) 0.002(2) 0.005(3)
C23 0.050(3) 0.079(3) 0.043(3) -0.001(3) 0.000(2) -0.007(3)
C24 0.043(3) 0.092(4) 0.043(3) 0.002(3) -0.001(2) -0.008(3)
C25 0.055(3) 0.086(4) 0.050(3) 0.014(3) -0.001(2) 0.006(3)
C26 0.056(3) 0.089(4) 0.051(3) 0.006(3) 0.008(3) 0.010(3)
C27 0.057(3) 0.073(3) 0.060(3) 0.015(3) 0.000(3) 0.014(3)
C28 0.052(3) 0.078(3) 0.063(3) 0.005(3) 0.011(3) 0.006(3)
C29 0.058(3) 0.091(4) 0.068(4) 0.005(3) 0.009(3) 0.003(3)
C30 0.080(5) 0.094(5) 0.200(11) 0.034(6) 0.044(6) -0.006(4)
O1B 0.126(4) 0.071(3) 0.078(3) 0.007(2) -0.012(3) -0.012(3)
O2B 0.118(4) 0.078(3) 0.068(3) 0.005(2) 0.004(3) -0.005(3)
O3B 0.093(3) 0.064(2) 0.086(3) 0.000(2) 0.012(3) 0.008(2)
O4B 0.044(2) 0.095(3) 0.118(4) 0.018(3) 0.015(2) -0.007(2)
O5B 0.072(3) 0.093(3) 0.080(3) -0.018(2) -0.020(2) 0.002(2)
O6B 0.0391(19) 0.127(3) 0.049(2) 0.005(2) -0.0005(17) 0.025(2)
O7B 0.048(2) 0.083(2) 0.046(2) -0.0008(17) -0.0032(16) 0.0045(18)
O8B 0.060(2) 0.057(2) 0.059(2) 0.0002(16) -0.0061(17) -0.0064(16)
C1B 0.169(16) 0.108(11) 0.059(8) 0.048(8) 0.074(10) 0.080(11)
C2B 0.185(19) 0.077(9) 0.071(9) -0.016(7) 0.044(11) -0.040(10)
C3B 0.262(19) 0.113(8) 0.232(18) 0.005(11) -0.017(16) 0.023(10)
N4B 0.117(5) 0.070(3) 0.082(4) -0.012(3) -0.010(3) 0.019(3)
N5B 0.104(4) 0.061(3) 0.060(3) 0.004(2) -0.012(3) 0.002(3)
N6B 0.072(3) 0.065(3) 0.077(3) 0.004(2) 0.009(3) 0.000(2)
N7B 0.065(3) 0.062(3) 0.067(3) 0.001(2) 0.007(2) -0.003(2)
N8B 0.031(2) 0.081(3) 0.085(3) 0.009(3) -0.002(2) 0.003(2)
C4B 0.112(6) 0.082(4) 0.110(6) -0.009(4) 0.041(5) -0.012(4)
C5B 0.122(6) 0.054(3) 0.053(3) 0.001(2) 0.005(3) 0.003(3)
C6B 0.084(4) 0.060(3) 0.060(4) 0.004(3) 0.000(3) 0.008(3)
C7B 0.087(4) 0.055(3) 0.064(3) 0.012(3) 0.002(3) -0.002(3)
C8B 0.095(4) 0.053(3) 0.060(4) 0.012(3) -0.001(3) -0.010(3)
C9B 0.074(4) 0.069(4) 0.099(5) 0.020(3) 0.014(4) 0.003(3)
C10B 0.055(3) 0.070(4) 0.077(4) 0.011(3) 0.015(3) 0.009(3)
C11B 0.085(5) 0.082(4) 0.082(5) -0.001(3) 0.009(4) -0.015(3)
C12B 0.106(6) 0.090(5) 0.119(6) -0.033(5) 0.006(5) -0.002(4)
C13B 0.079(4) 0.075(4) 0.106(5) -0.007(4) 0.005(4) -0.002(3)
C14B 0.059(3) 0.056(3) 0.074(4) 0.001(3) 0.009(3) -0.005(2)
C15B 0.041(3) 0.066(3) 0.096(5) 0.003(3) 0.004(3) 0.001(3)
C16B 0.036(3) 0.101(4) 0.067(4) -0.011(3) 0.000(3) -0.004(3)
C17B 0.040(3) 0.117(5) 0.108(5) -0.026(4) -0.013(3) -0.012(3)
C19B 0.051(4) 0.086(4) 0.032(3) -0.006(2) 0.002(2) 0.007(3)
C20B 0.104(5) 0.068(3) 0.079(4) 0.017(3) -0.025(4) 0.004(3)
C21B 0.077(4) 0.069(3) 0.059(4) 0.004(3) -0.016(3) -0.006(3)
C22B 0.117(6) 0.076(4) 0.053(3) 0.008(3) -0.021(4) -0.025(4)
C23B 0.113(5) 0.067(3) 0.049(3) -0.007(3) -0.009(3) -0.018(3)
C24B 0.047(3) 0.067(3) 0.050(3) -0.001(2) -0.003(2) -0.012(2)
C25B 0.073(4) 0.074(4) 0.053(3) -0.003(3) -0.005(3) -0.002(3)
C26B 0.088(4) 0.056(3) 0.077(4) -0.002(3) 0.000(3) 0.008(3)
O1C 0.114(4) 0.093(3) 0.057(3) 0.001(2) 0.025(2) -0.028(3)
O2C 0.047(2) 0.109(3) 0.075(3) 0.033(2) -0.0032(19) 0.006(2)
O3C 0.057(2) 0.069(2) 0.049(2) -0.0005(17) 0.0119(17) 0.0085(17)
O4C 0.0415(19) 0.075(2) 0.0479(19) 0.0018(16) -0.0038(16) -0.0035(16)
O5C 0.054(2) 0.063(2) 0.116(4) -0.010(2) 0.001(2) 0.0085(17)
O6C 0.044(2) 0.077(2) 0.054(2) 0.0088(17) 0.0021(16) -0.0063(17)
O7C 0.0359(18) 0.078(2) 0.0470(19) 0.0044(16) 0.0053(16) 0.0025(16)
O8C 0.063(2) 0.101(3) 0.045(2) -0.0014(19) 0.0050(18) 0.002(2)
N1C 0.059(3) 0.084(3) 0.054(3) -0.014(2) 0.006(2) -0.012(2)
N2C 0.052(3) 0.079(3) 0.056(3) -0.013(2) 0.004(2) 0.001(2)
N3C 0.039(2) 0.089(3) 0.048(2) 0.000(2) 0.005(2) 0.006(2)
N4C 0.041(2) 0.124(4) 0.037(2) 0.001(2) -0.0012(19) 0.004(3)
N5C 0.046(2) 0.088(3) 0.039(2) 0.004(2) 0.0006(18) -0.006(2)
N6C 0.040(2) 0.081(3) 0.045(2) -0.005(2) 0.0131(19) 0.000(2)
N7C 0.035(2) 0.062(2) 0.044(2) 0.0053(19) 0.0021(17) 0.0053(18)
N8C 0.035(2) 0.068(2) 0.042(2) 0.0011(19) 0.0031(17) 0.0072(18)
C1C 0.043(3) 0.072(3) 0.045(3) -0.003(2) 0.001(2) 0.008(3)
C2C 0.060(3) 0.109(5) 0.058(3) 0.003(3) 0.005(3) -0.009(3)
C3C 0.059(3) 0.096(4) 0.063(4) -0.007(3) 0.010(3) -0.012(3)
C4C 0.059(3) 0.105(4) 0.045(3) -0.002(3) 0.006(3) 0.009(3)
C5C 0.061(3) 0.101(4) 0.039(3) 0.010(3) 0.017(3) -0.007(3)
C6C 0.055(3) 0.092(4) 0.049(3) 0.002(3) 0.014(3) -0.008(3)
C7C 0.042(3) 0.083(3) 0.038(3) 0.009(2) 0.003(2) -0.010(2)
C8C 0.044(3) 0.089(4) 0.035(3) -0.001(3) -0.002(2) -0.009(3)
C9C 0.036(2) 0.072(3) 0.042(3) -0.007(2) 0.006(2) 0.000(2)
C10C 0.039(2) 0.057(3) 0.052(3) -0.005(2) 0.011(2) 0.002(2)
C11C 0.049(3) 0.069(3) 0.049(3) 0.001(2) 0.007(2) 0.005(2)
C12C 0.048(3) 0.065(3) 0.054(3) -0.003(2) 0.001(2) 0.002(2)
C13C 0.051(3) 0.085(4) 0.042(3) -0.008(3) 0.006(2) -0.003(3)
C14C 0.040(3) 0.064(3) 0.044(3) -0.004(2) 0.004(2) -0.002(2)
C15C 0.035(3) 0.071(3) 0.036(2) -0.006(2) 0.000(2) 0.010(2)
C16C 0.029(2) 0.072(3) 0.046(3) 0.006(2) 0.003(2) 0.002(2)
C17C 0.048(3) 0.060(3) 0.061(3) 0.001(2) 0.002(2) -0.002(2)
C18C 0.126(6) 0.075(4) 0.063(4) -0.019(3) 0.000(4) 0.016(4)
C19C 0.037(3) 0.060(3) 0.045(3) -0.002(2) -0.001(2) 0.003(2)
C20C 0.047(3) 0.083(3) 0.040(3) 0.004(2) -0.002(2) -0.004(2)
C21C 0.032(2) 0.080(4) 0.050(3) 0.005(3) -0.002(2) -0.002(2)
C22C 0.046(3) 0.086(4) 0.055(3) 0.002(3) -0.005(2) 0.000(3)
C23C 0.057(3) 0.071(3) 0.057(4) 0.002(3) 0.004(3) 0.004(3)
C24C 0.037(3) 0.095(4) 0.041(3) -0.002(3) -0.001(2) 0.007(3)
C25C 0.052(3) 0.080(4) 0.045(3) 0.002(3) -0.007(2) -0.002(3)
C26C 0.059(3) 0.080(4) 0.036(3) -0.001(2) 0.005(2) -0.003(3)
C27C 0.052(3) 0.077(3) 0.053(3) -0.012(3) 0.010(3) -0.002(3)
C28C 0.047(3) 0.079(3) 0.059(3) -0.010(3) -0.002(2) 0.003(3)
C29C 0.043(3) 0.092(4) 0.076(4) -0.004(3) -0.004(3) 0.003(3)
C30C 0.071(4) 0.085(4) 0.131(6) -0.026(4) -0.010(4) -0.007(3)
O3D 0.139(5) 0.098(3) 0.073(3) -0.009(3) 0.003(3) 0.042(3)
O4D 0.049(2) 0.112(3) 0.081(3) 0.022(2) 0.000(2) 0.009(2)
O5D 0.062(4) 0.055(4) 0.103(6) -0.023(4) 0.013(4) 0.006(3)
C18X 0.062(4) 0.055(4) 0.103(6) -0.023(4) 0.013(4) 0.006(3)
O6D 0.041(2) 0.095(3) 0.049(2) 0.0057(18) -0.0023(16) -0.0071(18)
O7D 0.041(2) 0.092(2) 0.0456(19) 0.0063(18) 0.0025(15) -0.0028(18)
O8D 0.079(3) 0.058(2) 0.064(2) 0.0042(18) 0.012(2) 0.0077(18)
C3D 0.076(9) 0.116(11) 0.091(10) -0.038(9) -0.018(8) 0.015(8)
N4D 0.103(4) 0.070(3) 0.084(4) -0.004(3) 0.016(3) 0.014(3)
N5D 0.157(6) 0.071(3) 0.066(3) 0.013(3) 0.025(4) 0.020(4)
N6D 0.111(4) 0.067(3) 0.065(3) 0.001(3) -0.015(3) 0.017(3)
N7D 0.063(3) 0.061(3) 0.061(3) -0.001(2) -0.003(2) 0.008(2)
N8D 0.034(2) 0.080(3) 0.063(3) 0.007(2) -0.004(2) 0.005(2)
C4D 0.149(8) 0.093(5) 0.114(7) -0.010(5) -0.037(6) 0.028(5)
C5D 0.101(5) 0.075(4) 0.081(4) 0.008(3) 0.013(4) 0.014(4)
C6D 0.116(6) 0.063(4) 0.075(4) 0.008(3) 0.022(4) 0.034(4)
C7D 0.141(7) 0.072(4) 0.062(4) 0.012(3) 0.018(4) 0.031(5)
C8D 0.127(6) 0.068(4) 0.051(4) 0.002(3) -0.002(4) 0.018(4)
C9D 0.092(5) 0.069(4) 0.100(5) 0.002(4) -0.018(4) 0.012(4)
C10D 0.095(5) 0.073(4) 0.064(4) -0.008(3) -0.024(3) 0.021(3)
C11D 0.122(6) 0.087(4) 0.053(4) 0.001(3) -0.010(4) 0.016(4)
C13D 0.087(4) 0.082(4) 0.072(4) -0.009(3) 0.014(3) 0.008(3)
C14D 0.053(3) 0.067(3) 0.063(3) 0.000(3) 0.006(3) -0.001(3)
C15D 0.044(3) 0.077(3) 0.072(4) 0.013(3) 0.001(3) 0.012(3)
C16D 0.028(2) 0.094(4) 0.060(3) -0.007(3) 0.001(2) 0.003(2)
C17D 0.059(4) 0.104(5) 0.071(4) -0.023(4) 0.002(3) 0.007(3)
C18D 0.052(4) 0.100(5) 0.056(4) -0.017(4) 0.006(3) -0.004(4)
O5X 0.052(4) 0.100(5) 0.056(4) -0.017(4) 0.006(3) -0.004(4)
C18K 0.177(13) 0.117(8) 0.151(11) -0.024(8) 0.031(11) -0.001(8)
O5Z 0.177(13) 0.117(8) 0.151(11) -0.024(8) 0.031(11) -0.001(8)
C19D 0.032(3) 0.090(4) 0.028(2) -0.002(2) -0.0016(19) 0.003(3)
C21D 0.117(6) 0.076(4) 0.067(4) 0.007(3) 0.040(4) 0.018(4)
C22D 0.165(8) 0.075(4) 0.062(4) 0.000(3) 0.009(5) 0.033(5)
C23D 0.179(9) 0.089(5) 0.054(4) 0.004(3) 0.008(5) 0.023(5)
C24D 0.055(3) 0.071(3) 0.059(3) -0.007(3) 0.007(3) 0.003(3)
C25D 0.130(6) 0.065(4) 0.058(4) 0.000(3) 0.024(4) 0.025(4)
C26D 0.215(10) 0.065(4) 0.062(4) 0.001(3) 0.017(5) 0.035(5)
C27D 0.074(5) 0.081(4) 0.185(10) -0.020(5) -0.019(5) 0.013(4)
O1E 0.072(5) 0.058(4) 0.082(5) -0.026(4) 0.021(4) -0.016(4)
O3E 0.055(5) 0.067(5) 0.076(6) 0.015(5) -0.036(5) -0.022(4)
O6E 0.039(4) 0.093(6) 0.096(6) -0.033(5) -0.011(4) 0.002(4)
O9E 0.078(7) 0.157(11) 0.085(7) 0.032(7) -0.010(6) 0.000(7)
O1W 0.020(3) 0.092(5) 0.062(4) 0.032(4) 0.015(3) 0.004(3)
O2W 0.066(4) 0.041(3) 0.057(4) 0.006(3) 0.006(3) -0.004(3)
O3W 0.083(5) 0.067(4) 0.051(4) 0.018(3) -0.003(4) 0.023(4)
O4W 0.044(4) 0.098(6) 0.110(7) -0.038(5) 0.017(4) -0.009(4)
O5W 0.026(3) 0.077(5) 0.092(6) 0.007(4) -0.003(3) -0.014(3)
O9W 0.121(8) 0.059(4) 0.087(6) 0.006(4) 0.011(6) -0.007(5)
O10W 0.103(8) 0.100(7) 0.154(11) 0.006(7) -0.033(8) -0.005(6)
O11W 0.36(5) 0.112(18) 0.12(2) 0.003(15) -0.03(3) 0.17(3)
O12W 0.140(11) 0.122(9) 0.176(14) 0.035(9) -0.016(10) 0.024(8)

loop_
_atom_type_symbol
_atom_type_description
_atom_type_scat_dispersion_real
_atom_type_scat_dispersion_imag
_atom_type_scat_source
C C 0.0033 0.0016 'International Tables Vol C Tables 4.2.6.8 and 6.1.1.4'
H H 0.0000 0.0000 'International Tables Vol C Tables 4.2.6.8 and 6.1.1.4'
N N 0.0061 0.0033 'International Tables Vol C Tables 4.2.6.8 and 6.1.1.4'
O O 0.0106 0.0060 'International Tables Vol C Tables 4.2.6.8 and 6.1.1.4'

loop_
_geom_angle_atom_site_label_1
_geom_angle_atom_site_label_2
_geom_angle_atom_site_label_3
_geom_angle
O1 C6 N5 123.9(5)
O1 C6 C5 120.0(5)
O2 C8 N6 125.0(5)
O2 C8 C7 120.1(5)
O3 C10 N7 121.3(5)
O3 C10 C9 120.7(5)
O4 C15 N8 123.1(4)
O4 C15 C14 119.2(5)
O5 C17 C16 110.4(4)
O5 C17 C18 111.0(5)
O6 C19 C16 116.6(4)
O7 C19 O6 124.3(5)
O7 C19 C16 119.1(4)
O8 C24 C23 121.5(3)
O8 C24 C25 118.5(3)
N2 C1 N1 117.4(5)
N2 C1 N3 122.4(5)
N3 C1 N1 120.1(5)
N3 C2 C3 112.1(5)
C1 N3 C2 124.5(4)
C3 C4 C5 112.4(5)
N4 C5 C4 108.1(4)
N4 C5 C6 107.0(5)
N5 C6 C5 116.1(5)
N5 C7 C8 112.0(4)
N5 C7 C20 109.4(4)
N6 C8 C7 114.8(5)
N6 C9 C10 106.7(4)
N6 C9 C27 111.6(4)
N7 C10 C9 118.0(5)
N7 C11 C12 106.8(5)
N7 C11 C12F 92.1(8)
N7 C14 C13 100.5(5)
N7 C14 C15 109.2(4)
N8 C15 C14 117.7(4)
N8 C16 C17 113.1(4)
N8 C16 C19 110.2(4)
C4 C3 C2 112.6(5)
C6 N5 C7 118.8(5)
C6 C5 C4 111.6(4)
C8 N6 C9 123.4(5)
C8 C7 C20 108.9(4)
C10 N7 C11 127.4(5)
C10 N7 C14 119.7(5)
C10 C9 C27 110.2(5)
C11 N7 C14 112.9(4)
C11 C12 C13 100.9(6)
C12 C11 C12F 30.2(7)
C12 C13 C14 103.7(6)
C13F C12F C11 108.7(13)
C13F C14 N7 114.2(8)
C13F C14 C13 28.1(7)
C13F C14 C15 120.4(8)
C14 C13F C12F 94.3(13)
C15 N8 C16 122.7(4)
C15 C14 C13 107.0(5)
C18 C17 C16 114.2(5)
C19 C16 C17 110.5(4)
C21 C20 C7 112.9(4)
C21 C22 C23 120.0
C22 C21 C20 120.8(3)
C22 C21 C26 120.0
C23 C24 C25 120.0
C24 C23 C22 120.0
C25 C26 C21 120.0
C26 C21 C20 119.2(3)
C26 C25 C24 120.0
C28 C27 C9 113.6(4)
C29 C28 C27 112.0(5)
C29 C28 C30 109.6(6)
C30 C28 C27 109.2(6)
O1B C6B N5B 122.5(5)
O1B C6B C5B 120.0(6)
O2B C8B N6B 121.4(6)
O2B C8B C7B 121.3(6)
O3B C10B N7B 121.2(5)
O3B C10B C9B 119.0(6)
O4B C15B N8B 122.1(6)
O4B C15B C14B 122.1(6)
O5B C17B C16B 108.8(5)
O5B C17B C18B 109.0(6)
O6B C19B C16B 115.7(5)
O7B C19B O6B 125.6(5)
O7B C19B C16B 118.6(5)
O8B C24B C23B 117.7(3)
O8B C24B C25B 122.3(3)
N1B C1B N2T 108.5(16)
N2B C1B N1B 120.9(18)
N2B C1B N3B 115.2(16)
N2B C1B N2T 59.2(11)
N3B C1B N1B 99.9(18)
N3B C1B N2T 149.2(17)
C1B N3B C2B 127.3(18)
C2B C3B C4B 111.1(15)
C3B C2B N3B 106.9(17)
N4B C5B C4B 109.9(6)
N4B C5B C6B 108.4(5)
N5B C6B C5B 117.5(5)
N5B C7B C8B 110.1(5)
N5B C7B C20B 109.7(5)
N6B C8B C7B 117.2(6)
N6B C9B C10B 110.3(5)
N6B C9B C27T 106.2(7)
N6B C9B C27B 115.0(8)
N7B C10B C9B 119.8(6)
N7B C11B C12B 103.6(6)
N7B C14B C13B 105.2(5)
N7B C14B C15B 109.1(5)
N8B C15B C14B 115.8(5)
N8B C16B C17B 111.1(5)
N8B C16B C19B 110.9(5)
C4B C5B C6B 110.0(6)
C5B C4B C3B 123.8(10)
C6B N5B C7B 122.9(5)
C7B C20B C21B 110.7(5)
C8B N6B C9B 124.1(6)
C8B C7B C20B 110.5(5)
C9B C27B C28B 130.5(15)
C10B N7B C11B 126.5(5)
C10B N7B C14B 121.1(5)
C10B C9B C27T 100.7(7)
C11B C12B C13B 102.1(6)
C13B C14B C15B 111.5(5)
C14B N7B C11B 112.4(5)
C14B C13B C12B 104.0(5)
C15B N8B C16B 123.1(5)
C16B C17B C18B 113.4(7)
C17B C16B C19B 109.8(5)
C22B C21B C20B 119.2(4)
C22B C21B C26B 120.0
C23B C22B C21B 120.0
C23B C24B C25B 120.0
C24B C23B C22B 120.0
C25B C26B C21B 120.0
C26B C21B C20B 120.5(4)
C26B C25B C24B 120.0
C27T C28T C29T 130(2)
C27T C28T C30T 113(2)
C28T C27T C9B 116.7(14)
C29T C28T C30T 115(2)
C27B C9B C10B 111.0(8)
C27B C9B C27T 19.2(7)
C27B C28B C30B 109.2(18)
C29B C28B C27B 110.4(19)
C29B C28B C30B 139(2)
O1C C6C N5C 124.7(5)
O1C C6C C5C 119.4(6)
O2C C8C N6C 125.4(5)
O2C C8C C7C 120.4(5)
O3C C10C N7C 121.6(5)
O3C C10C C9C 120.3(4)
O4C C15C N8C 122.5(5)
O4C C15C C14C 119.9(4)
O5C C17C C16C 109.1(4)
O5C C17C C18C 111.3(5)
O6C C19C C16C 117.1(4)
O7C C19C O6C 124.5(4)
O7C C19C C16C 118.3(4)
O8C C24C C23C 118.4(3)
O8C C24C C25C 121.6(3)
N1C C1C N3C 120.9(5)
N2C C1C N1C 117.7(5)
N2C C1C N3C 121.4(5)
N3C C2C C3C 114.4(5)
N4C C5C C4C 107.6(5)
N4C C5C C6C 108.0(5)
N5C C6C C5C 115.8(6)
N5C C7C C8C 110.8(4)
N5C C7C C20C 110.8(4)
N6C C8C C7C 114.2(5)
N6C C9C C10C 107.0(4)
N6C C9C C27C 110.6(4)
N7C C10C C9C 118.1(5)
N7C C11C C12C 103.5(4)
N7C C14C C13C 102.7(4)
N7C C14C C15C 109.0(4)
N8C C15C C14C 117.5(4)
N8C C16C C17C 114.6(4)
N8C C16C C19C 110.4(4)
C1C N3C C2C 123.4(5)
C2C C3C C4C 110.8(5)
C3C C4C C5C 116.1(5)
C4C C5C C6C 111.8(5)
C6C N5C C7C 119.5(5)
C8C N6C C9C 122.9(5)
C8C C7C C20C 108.6(5)
C10C N7C C11C 127.9(4)
C10C N7C C14C 119.6(4)
C10C C9C C27C 110.4(4)
C11C N7C C14C 112.4(4)
C13C C12C C11C 102.5(4)
C14C C13C C12C 105.7(4)
C15C N8C C16C 122.9(4)
C15C C14C C13C 112.8(4)
C17C C16C C19C 109.8(4)
C18C C17C C16C 113.4(5)
C21C C20C C7C 113.4(4)
C21C C22C C23C 120.0
C22C C21C C20C 118.4(3)
C22C C21C C26C 120.0
C23C C24C C25C 120.0
C24C C23C C22C 120.0
C24C C25C C26C 120.0
C25C C26C C21C 120.0
C26C C21C C20C 121.6(3)
C28C C27C C9C 113.0(4)
C29C C28C C27C 110.5(5)
C30C C28C C27C 110.3(5)
C30C C28C C29C 110.8(5)
O1D C6D C5D 119.9(6)
O2D C8D C7D 129.2(8)
O1K C6D O1D 28.1(5)
O1K C6D N5D 121.7(7)
O1K C6D C5D 118.2(7)
O2K C8D O2D 23.7(7)
O2K C8D N6D 132.4(10)
O2K C8D C7D 109.2(9)
O3D C10D N7D 122.0(6)
O3D C10D C9D 119.8(6)
O4D C15D N8D 123.5(5)
O4D C15D C14D 120.4(5)
O5D C17D C16D 111.1(6)
O6D C19D C16D 115.5(4)
O7D C19D O6D 125.2(5)
O7D C19D C16D 119.2(5)
O8D C24D C23D 118.4(3)
O8D C24D C25D 121.6(3)
N1D C1D N2D 119(3)
N1D C1D N3D 114(3)
N2D C1D N3D 126(3)
N3D C2D C3D 95(2)
C1D N3D C2D 114(3)
N1K C1K N3K 109(4)
N2K C1K N1K 90(3)
N2K C1K N3K 102(3)
N3K C2K C3D 143(4)
C2K C3D C2D 119(2)
C2K C3D C4D 113(2)
C2K N3K C1K 162(5)
N4D C5D C4D 107.5(6)
N4D C5D C6D 108.2(6)
N5D C6D O1D 122.5(6)
N5D C6D C5D 116.6(6)
N5D C7D C8D 109.8(7)
N5D C7D C20D 110.0(7)
N5D C7D C20K 108.2(7)
N6D C8D O2D 112.7(9)
N6D C8D C7D 117.8(6)
N6D C9D C10D 106.6(6)
N6D C9D C27D 108.2(6)
N7D C10D C9D 118.3(6)
N7D C11D C12K 100.4(8)
N7D C14D C13D 104.9(5)
N7D C14D C15D 109.9(4)
N8D C15D C14D 116.0(5)
N8D C16D C17D 110.7(5)
N8D C16D C19D 111.5(4)
C4D C3D C2D 109.1(16)
C4D C5D C6D 111.2(7)
C5D C4D C3D 112.2(9)
C6D N5D C7D 123.9(6)
C7D C20D C21D 117.0(9)
C8D N6D C9D 122.8(6)
C8D C7D C20K 120.1(7)
C9D C27D C28D 116.2(9)
C10D N7D C11D 128.1(5)
C10D N7D C14D 119.5(5)
C10D C9D C27D 108.3(7)
C11D C12D C13D 104.7(8)
C12D C11D N7D 101.5(7)
C12D C11D C12K 40.2(7)
C12K C13D C12D 41.3(8)
C12K C13D C14D 106.8(8)
C13D C12K C11D 104.6(11)
C13D C14D C15D 110.1(5)
C14D N7D C11D 112.3(5)
C14D C13D C12D 102.4(6)
C15D N8D C16D 123.1(4)
C18D C17D O5D 119.4(6)
C18D C17D C16D 109.8(5)
C18K C17D O5D 107.2(8)
C18K C17D C16D 120.6(8)
C18K C17D C18D 87.5(9)
C19D C16D C17D 111.6(5)
C20D C7D C8D 102.1(8)
C20D C7D C20K 20.1(7)
C20D C21D C20K 21.4(6)
C21D C20K C7D 105.2(9)
C21D C22D C23D 120.0
C22D C21D C20D 111.9(6)
C22D C21D C20K 123.8(6)
C22D C21D C26D 120.0
C24D C23D C22D 120.0
C24D C25D C26D 120.0
C25D C24D C23D 120.0
C25D C26D C21D 120.0
C26D C21D C20D 126.8(6)
C26D C21D C20K 115.7(6)
C27D C28D C29D 113.3(14)
C30D C28D C27D 106.2(15)
C30D C28D C29D 114.7(17)
O1E C1E C2E 125(2)
O3E O3L C5E 85(3)
O3E C5E C6E 109.6(14)
O3L O3E C5E 66(3)
O3L C5E O3E 28.3(13)
O3L C5E C6E 138(2)
O4E O4L C7E 44(2)
O4E C7E O4L 60(3)
O4L O4E C8E 92(3)
C7E O4E O4L 76(4)
C7E O4E C8E 37(3)
C7E C8E O4E 35(2)
C8E C7E O4E 108(4)
C8E C7E O4L 118(3)
O5E C9E C9Q 171(8)
O6E C11E C12E 134.0(12)
O6L O6Q C12E 51.0(19)
O6L C12E O6Q 62(2)
O6L C12E C11E 109.0(18)
O6Q C12E C11E 104.8(19)
C12E O6L O6Q 67(2)
O7E O13E O14E 168(5)
O13E O7E O14E 6(2)
O13E O14E O7E 6(3)
O6W O6S O6R 107(8)
O6S O6W O6R 35(4)
O6S O6R O6W 38(5)

loop_
_geom_bond_atom_site_label_1
_geom_bond_atom_site_label_2
_geom_bond_distance
O1 C6 1.199(7)
O2 C8 1.222(7)
O3 C10 1.226(7)
O4 C15 1.245(6)
O5 C17 1.438(7)
O6 C19 1.278(6)
O7 C19 1.239(6)
O8 C24 1.383(4)
N1 C1 1.329(7)
N2 C1 1.312(7)
N3 C1 1.322(7)
N3 C2 1.459(7)
C2 C3 1.531(8)
C3 C4 1.510(8)
N4 C5 1.462(8)
N5 C6 1.357(7)
N5 C7 1.460(7)
N6 C8 1.312(7)
N6 C9 1.462(7)
N7 C10 1.359(7)
N7 C11 1.453(7)
N7 C14 1.464(7)
N8 C15 1.319(7)
N8 C16 1.456(7)
C4 C5 1.554(7)
C5 C6 1.504(8)
C7 C8 1.526(7)
C7 C20 1.542(8)
C9 C10 1.524(8)
C9 C27 1.530(8)
C11 C12 1.481(10)
C11 C12F 1.68(2)
C12 C13 1.558(12)
C13 C14 1.600(11)
C12F C13F 1.54(3)
C13F C14 1.359(16)
C14 C15 1.519(7)
C16 C17 1.531(8)
C16 C19 1.522(7)
C17 C18 1.500(9)
C20 C21 1.540(5)
C21 C22 1.3900
C21 C26 1.3900
C22 C23 1.3900
C23 C24 1.3900
C24 C25 1.3900
C25 C26 1.3900
C27 C28 1.521(8)
C28 C29 1.504(9)
C28 C30 1.516(10)
O1B C6B 1.254(8)
O2B C8B 1.240(8)
O3B C10B 1.230(8)
O4B C15B 1.239(7)
O5B C17B 1.469(9)
O6B C19B 1.260(7)
O7B C19B 1.246(7)
O8B C24B 1.366(4)
N1B C1B 1.43(3)
N2B C1B 1.152(17)
N3B C1B 1.37(3)
N3B C2B 1.57(3)
N2T C1B 1.462(16)
C2B C3B 1.41(3)
C3B C4B 1.511(19)
N4B C5B 1.500(8)
N5B C6B 1.320(8)
N5B C7B 1.469(7)
N6B C8B 1.345(8)
N6B C9B 1.419(9)
N7B C10B 1.317(8)
N7B C11B 1.468(9)
N7B C14B 1.448(7)
N8B C15B 1.362(8)
N8B C16B 1.452(8)
C4B C5B 1.510(11)
C5B C6B 1.508(8)
C7B C8B 1.489(10)
C7B C20B 1.509(10)
C9B C10B 1.514(9)
C9B C27T 1.777(17)
C9B C27B 1.450(17)
C11B C12B 1.568(11)
C12B C13B 1.550(12)
C13B C14B 1.506(9)
C14B C15B 1.510(9)
C16B C17B 1.522(10)
C16B C19B 1.528(9)
C17B C18B 1.560(12)
C20B C21B 1.543(6)
C21B C22B 1.3900
C21B C26B 1.3900
C22B C23B 1.3900
C23B C24B 1.3900
C24B C25B 1.3900
C25B C26B 1.3900
C27T C28T 1.38(3)
C28T C29T 1.492(18)
C28T C30T 1.514(19)
C27B C28B 1.53(3)
C28B C29B 1.506(18)
C28B C30B 1.518(18)
O1C C6C 1.208(8)
O2C C8C 1.210(7)
O3C C10C 1.235(6)
O4C C15C 1.241(6)
O5C C17C 1.412(7)
O6C C19C 1.263(6)
O7C C19C 1.260(6)
O8C C24C 1.363(4)
N1C C1C 1.339(7)
N2C C1C 1.302(7)
N3C C1C 1.338(7)
N3C C2C 1.488(8)
N4C C5C 1.469(8)
N5C C6C 1.322(8)
N5C C7C 1.470(7)
N6C C8C 1.329(7)
N6C C9C 1.484(6)
N7C C10C 1.329(6)
N7C C11C 1.465(7)
N7C C14C 1.490(7)
N8C C15C 1.336(6)
N8C C16C 1.442(7)
C2C C3C 1.507(9)
C3C C4C 1.531(9)
C4C C5C 1.538(9)
C5C C6C 1.542(8)
C7C C8C 1.534(8)
C7C C20C 1.542(8)
C9C C10C 1.521(7)
C9C C27C 1.540(8)
C11C C12C 1.532(8)
C12C C13C 1.530(8)
C13C C14C 1.514(8)
C14C C15C 1.501(7)
C16C C17C 1.527(8)
C16C C19C 1.541(7)
C17C C18C 1.487(9)
C20C C21C 1.532(5)
C21C C22C 1.3900
C21C C26C 1.3900
C22C C23C 1.3900
C23C C24C 1.3900
C24C C25C 1.3900
C25C C26C 1.3900
C27C C28C 1.523(8)
C28C C29C 1.501(9)
C28C C30C 1.499(9)
O1D C6D 1.299(11)
O2D C8D 1.365(15)
O1K C6D 1.241(11)
O2K C8D 1.232(14)
O3D C10D 1.237(8)
O4D C15D 1.232(7)
O5D C17D 1.462(11)
O6D C19D 1.270(6)
O7D C19D 1.225(6)
O8D C24D 1.365(5)
N1D C1D 1.27(4)
N2D C1D 1.37(4)
N3D C1D 1.417(18)
N3D C2D 1.56(4)
C2D C3D 1.65(4)
C3D C2K 1.419(19)
C3D C4D 1.567(17)
N1K C1K 1.377(19)
N2K C1K 1.351(19)
N3K C1K 1.434(19)
N3K C2K 1.382(19)
N4D C5D 1.468(9)
N5D C6D 1.279(8)
N5D C7D 1.463(9)
N6D C8D 1.300(9)
N6D C9D 1.468(10)
N7D C10D 1.307(8)
N7D C11D 1.490(8)
N7D C14D 1.457(8)
N8D C15D 1.314(8)
N8D C16D 1.458(7)
C4D C5D 1.500(13)
C5D C6D 1.523(9)
C7D C8D 1.517(12)
C7D C20D 1.467(15)
C7D C20K 1.664(17)
C9D C10D 1.541(10)
C9D C27D 1.565(13)
C11D C12D 1.471(14)
C11D C12K 1.625(18)
C12D C13D 1.586(14)
C12K C13D 1.432(18)
C13D C14D 1.530(9)
C14D C15D 1.540(8)
C16D C17D 1.532(9)
C16D C19D 1.514(8)
C17D C18D 1.433(10)
C17D C18K 1.352(16)
C20D C21D 1.546(13)
C20K C21D 1.568(13)
C21D C22D 1.3900
C21D C26D 1.3900
C22D C23D 1.3900
C23D C24D 1.3900
C24D C25D 1.3900
C25D C26D 1.3900
C27D C28D 1.57(2)
C28D C29D 1.63(2)
C28D C30D 1.37(2)
O1E C1E 1.40(3)
C1E C2E 1.65(4)
O3E O3L 0.65(3)
O3E C5E 1.37(2)
O3L C5E 1.26(3)
C5E C6E 1.53(3)
O4E O4L 1.35(5)
O4E C7E 1.09(5)
O4E C8E 1.81(7)
O4L C7E 1.51(4)
C7E C8E 1.15(5)
O5E C9E 0.88(6)
C9E C9Q 1.33(7)
O6E C11E 1.155(15)
O6L O6Q 1.56(5)
O6L C12E 1.37(4)
O6Q C12E 1.63(5)
C11E C12E 1.77(2)
O7E O13E 0.78(3)
O7E O14E 1.49(3)
O13E O14E 0.72(3)
O8E O8L 0.892(16)
C15E C16E 1.56(2)
O9E C17E 0.76(3)
O5W O5S 1.11(2)
O6W O6S 0.55(4)
O6W O6R 0.86(3)
O6S O6R 0.52(4)
O7W O7S 0.769(15)
O8W O8S 0.772(17)
O9W O9S 1.392(14)
O13W O13S 1.56(4)
O19W O19S 1.43(5)

loop_
_geom_torsion_atom_site_label_1
_geom_torsion_atom_site_label_2
_geom_torsion_atom_site_label_3
_geom_torsion_atom_site_label_4
_geom_torsion
O8 C24 C25 C26 -178.4(4)
N3 C2 C3 C4 67.1(6)
C1 N3 C2 C3 85.3(6)
C2 N3 C1 N1 -178.2(5)
C2 N3 C1 N2 0.2(8)
C2 C3 C4 C5 176.0(5)
C3 C4 C5 N4 -175.9(4)
C3 C4 C5 C6 66.8(7)
N4 C5 C6 O1 -49.4(7)
N4 C5 C6 N5 131.1(5)
N5 C7 C8 O2 -54.5(7)
N5 C7 C8 N6 128.8(5)
N5 C7 C20 C21 -176.1(4)
N6 C9 C10 O3 -82.2(6)
N6 C9 C10 N7 101.6(5)
N6 C9 C27 C28 -175.0(5)
N7 C11 C12 C13 -33.7(8)
N7 C11 C12F C13F 32.6(14)
N7 C14 C15 O4 -43.3(6)
N7 C14 C15 N8 140.1(5)
N8 C16 C17 O5 73.7(6)
N8 C16 C17 C18 -52.2(6)
N8 C16 C19 O6 164.8(4)
N8 C16 C19 O7 -15.7(6)
C4 C5 C6 O1 68.7(7)
C4 C5 C6 N5 -110.8(5)
C6 N5 C7 C8 -78.7(6)
C6 N5 C7 C20 160.4(4)
C7 N5 C6 O1 4.6(8)
C7 N5 C6 C5 -175.9(4)
C7 C20 C21 C22 42.1(5)
C7 C20 C21 C26 -138.8(4)
C8 N6 C9 C10 -127.8(5)
C8 N6 C9 C27 111.9(6)
C8 C7 C20 C21 61.1(6)
C9 N6 C8 O2 -1.9(8)
C9 N6 C8 C7 174.6(4)
C9 C27 C28 C29 69.4(7)
C9 C27 C28 C30 -169.0(6)
C10 N7 C11 C12 -162.0(6)
C10 N7 C11 C12F 171.2(8)
C10 N7 C14 C13 -172.9(5)
C10 N7 C14 C13F 161.3(10)
C10 N7 C14 C15 -60.6(6)
C10 C9 C27 C28 66.8(6)
C11 N7 C10 O3 174.9(5)
C11 N7 C10 C9 -8.9(7)
C11 N7 C14 C13 8.7(6)
C11 N7 C14 C13F -17.1(11)
C11 N7 C14 C15 121.0(5)
C11 C12 C13 C14 38.6(8)
C11 C12F C13F C14 -41.9(16)
C12 C11 C12F C13F -88.4(19)
C12 C13 C14 N7 -29.0(8)
C12 C13 C14 C13F 93.5(17)
C12 C13 C14 C15 -143.0(6)
C13 C14 C15 O4 64.7(7)
C13 C14 C15 N8 -112.0(6)
C12F C11 C12 C13 29.9(14)
C12F C13F C14 N7 35.6(15)
C12F C13F C14 C13 -29.7(14)
C12F C13F C14 C15 -97.4(12)
C13F C14 C15 O4 91.8(11)
C13F C14 C15 N8 -84.9(11)
C14 N7 C10 O3 -3.2(7)
C14 N7 C10 C9 173.0(4)
C14 N7 C11 C12 16.2(7)
C14 N7 C11 C12F -10.6(9)
C15 N8 C16 C17 97.2(6)
C15 N8 C16 C19 -138.6(5)
C16 N8 C15 O4 -1.3(7)
C16 N8 C15 C14 175.2(4)
C17 C16 C19 O6 -69.4(6)
C17 C16 C19 O7 110.0(5)
C19 C16 C17 O5 -50.4(6)
C19 C16 C17 C18 -176.3(5)
C20 C7 C8 O2 66.7(6)
C20 C7 C8 N6 -110.1(5)
C20 C21 C22 C23 179.1(4)
C20 C21 C26 C25 -179.1(4)
C21 C22 C23 C24 0.0
C22 C21 C26 C25 0.0
C22 C23 C24 O8 178.3(4)
C22 C23 C24 C25 0.0
C23 C24 C25 C26 0.0
C24 C25 C26 C21 0.0
C26 C21 C22 C23 0.0
C27 C9 C10 O3 39.1(6)
C27 C9 C10 N7 -137.2(5)
O8B C24B C25B C26B 178.8(4)
N3B C2B C3B C4B -169.0(14)
C1B N3B C2B C3B -75(3)
C2B N3B C1B N1B -148(2)
C2B N3B C1B N2B -17(3)
C2B N3B C1B N2T 55(5)
C2B C3B C4B C5B -46.5(18)
C3B C4B C5B N4B -74.5(12)
C3B C4B C5B C6B 166.2(10)
N4B C5B C6B O1B -42.9(9)
N4B C5B C6B N5B 139.0(6)
N5B C7B C8B O2B -52.7(7)
N5B C7B C8B N6B 129.7(6)
N5B C7B C20B C21B 172.3(5)
N6B C9B C10B O3B -50.3(9)
N6B C9B C10B N7B 132.2(6)
N6B C9B C27T C28T -58(2)
N6B C9B C27B C28B -70(2)
N7B C11B C12B C13B 27.5(8)
N7B C14B C15B O4B -30.8(8)
N7B C14B C15B N8B 149.7(5)
N8B C16B C17B O5B 70.1(7)
N8B C16B C17B C18B -51.3(7)
N8B C16B C19B O6B 161.0(5)
N8B C16B C19B O7B -20.9(7)
C4B C5B C6B O1B 77.3(8)
C4B C5B C6B N5B -100.8(8)
C6B N5B C7B C8B -88.6(7)
C6B N5B C7B C20B 149.5(7)
C7B N5B C6B O1B -10.3(10)
C7B N5B C6B C5B 167.8(6)
C7B C20B C21B C22B -99.3(6)
C7B C20B C21B C26B 74.8(7)
C8B N6B C9B C10B -125.3(7)
C8B N6B C9B C27T 126.4(8)
C8B N6B C9B C27B 108.2(10)
C8B C7B C20B C21B 50.7(7)
C9B N6B C8B O2B -5.7(9)
C9B N6B C8B C7B 171.9(5)
C9B C27T C28T C29T -19(4)
C9B C27T C28T C30T 176.7(18)
C9B C27B C28B C29B 130(2)
C9B C27B C28B C30B -62(3)
C10B N7B C11B C12B 170.5(6)
C10B N7B C14B C13B 166.9(6)
C10B N7B C14B C15B -73.4(7)
C10B C9B C27T C28T -172.6(19)
C10B C9B C27B C28B 163.9(16)
C11B N7B C10B O3B 177.0(6)
C11B N7B C10B C9B -5.5(10)
C11B N7B C14B C13B -12.8(7)
C11B N7B C14B C15B 106.9(6)
C11B C12B C13B C14B -35.5(8)
C12B C13B C14B N7B 30.3(7)
C12B C13B C14B C15B -87.9(7)
C13B C14B C15B O4B 84.9(7)
C13B C14B C15B N8B -94.5(6)
C14B N7B C10B O3B -2.7(9)
C14B N7B C10B C9B 174.8(6)
C14B N7B C11B C12B -9.8(8)
C15B N8B C16B C17B 100.8(7)
C15B N8B C16B C19B -136.7(5)
C16B N8B C15B O4B -9.5(9)
C16B N8B C15B C14B 169.9(5)
C17B C16B C19B O6B -75.7(6)
C17B C16B C19B O7B 102.3(5)
C19B C16B C17B O5B -53.0(7)
C19B C16B C17B C18B -174.4(6)
C20B C7B C8B O2B 68.7(7)
C20B C7B C8B N6B -108.9(6)
C20B C21B C22B C23B 174.2(5)
C20B C21B C26B C25B -174.1(5)
C21B C22B C23B C24B 0.0
C22B C21B C26B C25B 0.0
C22B C23B C24B O8B -178.8(4)
C22B C23B C24B C25B 0.0
C23B C24B C25B C26B 0.0
C24B C25B C26B C21B 0.0
C26B C21B C22B C23B 0.0
C27T C9B C10B O3B 61.6(8)
C27T C9B C10B N7B -115.9(8)
C27T C9B C27B C28B -136(4)
C27B C9B C10B O3B 78.4(10)
C27B C9B C10B N7B -99.1(10)
C27B C9B C27T C28T 63(3)
O8C C24C C25C C26C 178.0(4)
N3C C2C C3C C4C 64.4(7)
N4C C5C C6C O1C -42.3(8)
N4C C5C C6C N5C 141.7(5)
N5C C7C C8C O2C -60.7(7)
N5C C7C C8C N6C 121.6(5)
N5C C7C C20C C21C -177.6(4)
N6C C9C C10C O3C -77.5(6)
N6C C9C C10C N7C 103.8(5)
N6C C9C C27C C28C -177.7(5)
N7C C11C C12C C13C -31.6(5)
N7C C14C C15C O4C -45.9(6)
N7C C14C C15C N8C 137.8(4)
N8C C16C C17C O5C 63.5(5)
N8C C16C C17C C18C -61.2(7)
N8C C16C C19C O6C 160.8(4)
N8C C16C C19C O7C -18.1(6)
C1C N3C C2C C3C 83.8(7)
C2C N3C C1C N1C 2.5(8)
C2C N3C C1C N2C -175.1(5)
C2C C3C C4C C5C 173.8(5)
C3C C4C C5C N4C 179.7(5)
C3C C4C C5C C6C 61.3(8)
C4C C5C C6C O1C 75.9(8)
C4C C5C C6C N5C -100.0(6)
C6C N5C C7C C8C -79.5(6)
C6C N5C C7C C20C 159.9(5)
C7C N5C C6C O1C 5.2(9)
C7C N5C C6C C5C -179.2(5)
C7C C20C C21C C22C -146.4(4)
C7C C20C C21C C26C 34.6(5)
C8C N6C C9C C10C -122.3(5)
C8C N6C C9C C27C 117.4(5)
C8C C7C C20C C21C 60.6(6)
C9C N6C C8C O2C -4.3(8)
C9C N6C C8C C7C 173.3(4)
C9C C27C C28C C29C 68.8(6)
C9C C27C C28C C30C -168.4(6)
C10C N7C C11C C12C -159.6(5)
C10C N7C C14C C13C -177.5(4)
C10C N7C C14C C15C -57.6(5)
C10C C9C C27C C28C 64.0(6)
C11C N7C C10C O3C 169.8(5)
C11C N7C C10C C9C -11.5(7)
C11C N7C C14C C13C 6.3(5)
C11C N7C C14C C15C 126.2(4)
C11C C12C C13C C14C 36.7(5)
C12C C13C C14C N7C -26.6(5)
C12C C13C C14C C15C -143.8(4)
C13C C14C C15C O4C 67.5(6)
C13C C14C C15C N8C -108.8(5)
C14C N7C C10C O3C -5.7(7)
C14C N7C C10C C9C 173.0(4)
C14C N7C C11C C12C 16.2(5)
C15C N8C C16C C17C 96.2(5)
C15C N8C C16C C19C -139.2(4)
C16C N8C C15C O4C 0.0(7)
C16C N8C C15C C14C 176.2(4)
C17C C16C C19C O6C -72.0(5)
C17C C16C C19C O7C 109.2(5)
C19C C16C C17C O5C -61.4(5)
C19C C16C C17C C18C 173.9(5)
C20C C7C C8C O2C 61.2(6)
C20C C7C C8C N6C -116.6(5)
C20C C21C C22C C23C -179.0(3)
C20C C21C C26C C25C 179.0(4)
C21C C22C C23C C24C 0.0
C22C C21C C26C C25C 0.0
C22C C23C C24C O8C -178.1(3)
C22C C23C C24C C25C 0.0
C23C C24C C25C C26C 0.0
C24C C25C C26C C21C 0.0
C26C C21C C22C C23C 0.0
C27C C9C C10C O3C 42.9(6)
C27C C9C C10C N7C -135.8(5)
O8D C24D C25D C26D 178.4(5)
N3D C2D C3D C2K 49(3)
N3D C2D C3D C4D -82(2)
C1D N3D C2D C3D 172(2)
C2D N3D C1D N1D -175(3)
C2D N3D C1D N2D -8(5)
C2D C3D C2K N3K -7(8)
C2D C3D C4D C5D -154.9(15)
C3D C4D C5D N4D -176.7(9)
C3D C4D C5D C6D 65.0(12)
C1K N3K C2K C3D -166(11)
C2K C3D C4D C5D 70(2)
C2K N3K C1K N1K -104(16)
C2K N3K C1K N2K -10(17)
N4D C5D C6D O1D -23.6(11)
N4D C5D C6D O1K -55.8(11)
N4D C5D C6D N5D 144.9(8)
N5D C7D C8D O2D -47.0(11)
N5D C7D C8D O2K -61.7(9)
N5D C7D C8D N6D 126.1(6)
N5D C7D C20D C21D -173.8(10)
N5D C7D C20K C21D 163.5(8)
N6D C9D C10D O3D -68.7(10)
N6D C9D C10D N7D 111.1(7)
N6D C9D C27D C28D 166.2(10)
N7D C11D C12D C13D -36.7(9)
N7D C11D C12K C13D 29.1(12)
N7D C14D C15D O4D -44.5(8)
N7D C14D C15D N8D 134.4(5)
N8D C16D C17D O5D -56.6(7)
N8D C16D C17D C18D 77.7(7)
N8D C16D C17D C18K 176.8(10)
N8D C16D C19D O6D 151.4(4)
N8D C16D C19D O7D -30.6(6)
C4D C3D C2K N3K 123(7)
C4D C5D C6D O1D 94.3(10)
C4D C5D C6D O1K 62.1(11)
C4D C5D C6D N5D -97.2(9)
C6D N5D C7D C8D -92.4(9)
C6D N5D C7D C20D 156.0(11)
C6D N5D C7D C20K 134.7(10)
C7D N5D C6D O1D -18.8(14)
C7D N5D C6D O1K 14.5(15)
C7D N5D C6D C5D 173.0(8)
C7D C20D C21D C20K 96(3)
C7D C20D C21D C22D -135.6(10)
C7D C20D C21D C26D 31.6(17)
C7D C20K C21D C20D -54(2)
C7D C20K C21D C22D -115.6(7)
C7D C20K C21D C26D 72.5(11)
C8D N6D C9D C10D -114.7(7)
C8D N6D C9D C27D 128.9(7)
C8D C7D C20D C21D 69.6(13)
C8D C7D C20K C21D 36.3(12)
C9D N6D C8D O2D -12.7(10)
C9D N6D C8D O2K 3.1(14)
C9D N6D C8D C7D 173.0(6)
C9D C27D C28D C29D -163.4(12)
C9D C27D C28D C30D 69.8(17)
C10D N7D C11D C12D -156.8(8)
C10D N7D C11D C12K 162.2(9)
C10D N7D C14D C13D 178.4(6)
C10D N7D C14D C15D -63.2(7)
C10D C9D C27D C28D 50.9(12)
C11D N7D C10D O3D 175.0(7)
C11D N7D C10D C9D -4.8(11)
C11D N7D C14D C13D -5.1(7)
C11D N7D C14D C15D 113.2(6)
C11D C12D C13D C12K -66.8(12)
C11D C12D C13D C14D 34.5(9)
C11D C12K C13D C12D 56.3(10)
C11D C12K C13D C14D -33.5(12)
C12D C11D C12K C13D -66.5(12)
C12D C13D C14D N7D -17.4(7)
C12D C13D C14D C15D -135.6(7)
C12K C11D C12D C13D 55.9(11)
C12K C13D C14D N7D 25.1(10)
C12K C13D C14D C15D -93.1(9)
C13D C14D C15D O4D 70.6(7)
C13D C14D C15D N8D -110.5(6)
C14D N7D C10D O3D -9.1(11)
C14D N7D C10D C9D 171.1(6)
C14D N7D C11D C12D 27.1(9)
C14D N7D C11D C12K -13.9(9)
C15D N8D C16D C17D 106.5(6)
C15D N8D C16D C19D -128.6(5)
C16D N8D C15D O4D 0.8(10)
C16D N8D C15D C14D -178.0(5)
C17D C16D C19D O6D -84.1(5)
C17D C16D C19D O7D 93.9(6)
C19D C16D C17D O5D 178.5(5)
C19D C16D C17D C18D -47.2(7)
C19D C16D C17D C18K 51.9(11)
C20D C7D C8D O2D 69.6(11)
C20D C7D C8D O2K 54.9(10)
C20D C7D C8D N6D -117.2(8)
C20D C7D C20K C21D 65(2)
C20D C21D C22D C23D 168.2(8)
C20D C21D C26D C25D -166.3(9)
C20K C7D C8D O2D 79.4(12)
C20K C7D C8D O2K 64.7(11)
C20K C7D C8D N6D -107.5(9)
C20K C7D C20D C21D -85(2)
C20K C21D C22D C23D -171.5(9)
C20K C21D C26D C25D 172.2(8)
C21D C22D C23D C24D 0.0
C22D C21D C26D C25D 0.0
C22D C23D C24D O8D -178.5(4)
C22D C23D C24D C25D 0.0
C23D C24D C25D C26D 0.0
C24D C25D C26D C21D 0.0
C26D C21D C22D C23D 0.0
C27D C9D C10D O3D 47.6(10)
C27D C9D C10D N7D -132.6(7)
O3E O3L C5E C6E -10(5)
O3L O3E C5E C6E 173(3)
O4E O4L C7E C8E 95(5)
O4L O4E C7E C8E -113(4)
O4L O4E C8E C7E 64(4)
O4L C7E C8E O4E -65(4)
C8E O4E O4L C7E -34(2)
C8E O4E C7E O4L 113(4)
O6E C11E C12E O6L 2(3)
O6E C11E C12E O6Q -63(2)
O6L O6Q C12E C11E 104(2)
O6Q O6L C12E C11E -97(2)
